data_7717784
loop_
_publ_author_name
'Holzhauer, Laura'
'Shekhovtsev, Vitalii'
'Bruschi, Cecilia'
'Gunther, Mathis'
'Fuhr, Olaf'
'Hodapp, Patrick PH'
'Bizzarri, Claudia'
'Wenzel, Wolfgang'
'Jung, Nicole'
'Braese, Stefan'

_publ_section_title
;
 Identification of novel triazolylquinoxaline-based metal complexes
 supported by experimental and virtual screenings
;
_journal_name_full 'Dalton Transactions'
_journal_paper_doi 10.1039/D4DT02068E
_journal_year 2025
_chemical_formula_moiety 'C53 H41 Cu N5 O2 P2, B F4, 0.5(C5 H12)'
_chemical_formula_sum 'C55.5 H47 B Cu F4 N5 O2 P2'
_chemical_formula_weight 1028.27
_space_group_crystal_system triclinic
_space_group_IT_number 2
_space_group_name_Hall '-P 1'
_space_group_name_H-M_alt 'P -1'
_atom_sites_solution_hydrogens geom
_atom_sites_solution_primary dual
_audit_creation_date 2024-02-28
_audit_creation_method
;
Olex2 1.5
(compiled 2023.08.24 svn.re1ec1418 for OlexSys, GUI svn.r6817)
;
_audit_update_record
;
2024-02-28 deposited with the CCDC.	2024-12-10 downloaded from the CCDC.
;
_cell_angle_alpha 74.996(3)
_cell_angle_beta 75.943(3)
_cell_angle_gamma 88.725(3)
_cell_formula_units_Z 4
_cell_length_a 17.1275(6)
_cell_length_b 17.6273(6)
_cell_length_c 17.8232(6)
_cell_measurement_reflns_used 32921
_cell_measurement_temperature 150
_cell_measurement_theta_max 63.84
_cell_measurement_theta_min 2.30
_cell_volume 5037.2(3)
_computing_cell_refinement
;
X-Area Recipe 1.36.0.0 (STOE, 2020)
;
_computing_data_collection
;
X-Area Pilatus3_SV 1.31.170.0 (STOE, 2020)
;
_computing_data_reduction
;
X-Area Integrate 1.78.3.0 (STOE, 2020)
X-Area LANA 1.83.8.0 (STOE, 2020)
;
_computing_molecular_graphics 'Olex2 1.5 (Dolomanov et al., 2009)'
_computing_publication_material
;
STOE & Cie GmbH, X-Area, software package for collecting single-crystal or
multi-domain crystal data on STOE area-detector diffractometers, for image 
processing, for the correction and scaling of reflection intensities and 
for outlier rejection, version 1.90, Darmstadt 2020
;
_computing_structure_refinement 'SHELXL 2018/3 (Sheldrick, 2015)'
_computing_structure_solution 'SHELXT 2018/2 (Sheldrick, 2018)'
_diffrn_ambient_temperature 150
_diffrn_detector 'Eiger R 4M'
_diffrn_detector_area_resol_mean 13.33
_diffrn_detector_type DECTRIS
_diffrn_measured_fraction_theta_full 0.974
_diffrn_measured_fraction_theta_max 0.959
_diffrn_measurement_details
;
 1789 frames, detector distance = 80 mm
;
_diffrn_measurement_device 'Eulerian 4-circle diffractometer'
_diffrn_measurement_device_type 'Stoe StadiVari'
_diffrn_measurement_method 'rotation method, \w scans'
_diffrn_radiation_collimation '1.2 0.6 mm diameter'
_diffrn_radiation_monochromator 'Graded multilayer mirror'
_diffrn_radiation_polarisn_norm 0
_diffrn_radiation_probe x-ray
_diffrn_radiation_type 'Ga K\a'
_diffrn_radiation_wavelength 1.34143
_diffrn_reflns_av_R_equivalents 0.0474
_diffrn_reflns_av_unetI/netI 0.0772
_diffrn_reflns_Laue_measured_fraction_full 0.974
_diffrn_reflns_Laue_measured_fraction_max 0.959
_diffrn_reflns_limit_h_max 22
_diffrn_reflns_limit_h_min -22
_diffrn_reflns_limit_k_max 13
_diffrn_reflns_limit_k_min -23
_diffrn_reflns_limit_l_max 23
_diffrn_reflns_limit_l_min -22
_diffrn_reflns_number 61260
_diffrn_reflns_point_group_measured_fraction_full 0.974
_diffrn_reflns_point_group_measured_fraction_max 0.959
_diffrn_reflns_theta_full 53.597
_diffrn_reflns_theta_max 62.526
_diffrn_reflns_theta_min 2.260
_diffrn_source 'Metal Jet D2+'
_diffrn_source_current 3.57
_diffrn_source_power 0.250
_diffrn_source_target Ga
_diffrn_source_type 'Metal Jet D2+'
_diffrn_source_voltage 70
_exptl_absorpt_coefficient_mu 3.066
_exptl_absorpt_correction_T_max 0.8059
_exptl_absorpt_correction_T_min 0.3324
_exptl_absorpt_correction_type multi-scan
_exptl_absorpt_process_details
;
STOE LANA, absorption correction by scaling of reflection intensities.
J. Koziskova, F. Hahn, J. Richter, J. Kozisek, "Comparison of different
absorption corrections on the model structure of tetrakis(\m~2~-acetato)-
diaqua-di-copper(II)", Acta Chimica Slovaca, vol. 9, no. 2, 2016, pp. 136 - 140.
;
_exptl_crystal_colour yellow
_exptl_crystal_colour_primary yellow
_exptl_crystal_density_diffrn 1.356
_exptl_crystal_density_method 'not measured'
_exptl_crystal_description plate
_exptl_crystal_F_000 2124
_exptl_crystal_size_max 0.12
_exptl_crystal_size_mid 0.1
_exptl_crystal_size_min 0.02
_refine_diff_density_max 0.960
_refine_diff_density_min -0.648
_refine_diff_density_rms 0.071
_refine_ls_extinction_method none
_refine_ls_goodness_of_fit_ref 0.944
_refine_ls_hydrogen_treatment constr
_refine_ls_matrix_type full
_refine_ls_number_parameters 1274
_refine_ls_number_reflns 23443
_refine_ls_number_restraints 0
_refine_ls_restrained_S_all 0.944
_refine_ls_R_factor_all 0.1100
_refine_ls_R_factor_gt 0.0569
_refine_ls_shift/su_max 0.001
_refine_ls_shift/su_mean 0.000
_refine_ls_structure_factor_coef Fsqd
_refine_ls_weighting_details 'w=1/[\s^2^(Fo^2^)+(0.0928P)^2^] where P=(Fo^2^+2Fc^2^)/3'
_refine_ls_weighting_scheme calc
_refine_ls_wR_factor_gt 0.1405
_refine_ls_wR_factor_ref 0.1622
_reflns_Friedel_coverage 0.000
_reflns_number_gt 13691
_reflns_number_total 23443
_reflns_threshold_expression 'I > 2\s(I)'
_cod_data_source_file d4dt02068e3.cif
_cod_data_source_block cl3-p-1
_cod_original_formula_sum 'C55.50 H47 B Cu F4 N5 O2 P2'
_cod_database_code 7717784
_shelx_shelxl_version_number 2018/3
_shelx_space_group_comment
;
The symmetry employed for this shelxl refinement is uniquely defined
by the following loop, which should always be used as a source of
symmetry information in preference to the above space-group names.
They are only intended as comments.
;
_shelx_estimated_absorpt_t_max 0.941
_shelx_estimated_absorpt_t_min 0.710
_olex2_refinement_description
;
1. Fixed Uiso
 At 1.2 times of:
  All C(H) groups, All C(H,H) groups
 At 1.5 times of:
  All C(H,H,H) groups
2.a Secondary CH2 refined with riding coordinates:
 C108(H10D,H10E), C109(H10F,H10G), C110(H11A,H11B)
2.b Aromatic/amide H refined with riding coordinates:
 C3(H3), C5(H5), C6(H6), C7(H7), C9(H9), C11(H11), C14(H14), C15(H15),
 C16(H16), C17(H17), C19(H19), C20(H20), C21(H21), C22(H22), C23(H23), C25(H25),
  C26(H26), C27(H27), C28(H28), C29(H29), C32(H32), C33(H33), C34(H34),
 C35(H35), C38(H38), C39(H39), C40(H40), C41(H41), C43(H43), C44(H44), C45(H45),
  C46(H46), C47(H47), C49(H49), C50(H50), C51(H51), C52(H52), C53(H53),
 C56(H56), C58(H58), C59(H59), C60(H60), C62(H62), C64(H64), C67(H67), C68(H68),
  C69(H69), C70(H70), C72(H72), C73(H73), C74(H74), C75(H75), C76(H76),
 C78(H78), C79(H79), C80(H80), C81(H81), C82(H82), C85(H85), C86(H86), C87(H87),
  C88(H88), C91(H91), C92(H92), C93(H93), C94(H94), C96(H96), C97(H97),
 C98(H98), C99(H99), C100(H100), C102(H102), C103(H103), C104(H104), C105(H105),
  C106(H106)
2.c Idealised Me refined as rotating group:
 C1(H1A,H1B,H1C), C54(H54A,H54B,H54C), C107(H10A,H10B,H10C), C111(H11C,H11D,
 H11E)
;
_olex2_submission_special_instructions 'No special instructions were received'

loop_
_space_group_symop_operation_xyz
'x, y, z'
'-x, -y, -z'

loop_
_atom_site_label
_atom_site_type_symbol
_atom_site_fract_x
_atom_site_fract_y
_atom_site_fract_z
_atom_site_U_iso_or_equiv
_atom_site_adp_type
_atom_site_occupancy
_atom_site_site_symmetry_order
_atom_site_calc_flag
_atom_site_refinement_flags_posn
_atom_site_refinement_flags_adp
_atom_site_refinement_flags_occupancy
_atom_site_disorder_assembly
_atom_site_disorder_group
Cu1 Cu 0.30678(3) 0.22879(2) 0.58706(3) 0.02535(11) Uani 1 1 d . . . . .
P1 P 0.30751(5) 0.17803(4) 0.48113(4) 0.02577(17) Uani 1 1 d . . . . .
P2 P 0.18817(4) 0.24828(4) 0.66135(5) 0.02598(17) Uani 1 1 d . . . . .
O1 O 0.47433(14) 0.66680(12) 0.31699(14) 0.0368(5) Uani 1 1 d . . . . .
O2 O 0.16670(12) 0.10433(12) 0.61565(12) 0.0292(5) Uani 1 1 d . . . . .
N1 N 0.41688(15) 0.38047(14) 0.48701(15) 0.0273(6) Uani 1 1 d . . . . .
N2 N 0.40168(14) 0.31115(14) 0.53745(15) 0.0263(5) Uani 1 1 d . . . . .
N3 N 0.47410(14) 0.27888(14) 0.54375(14) 0.0253(5) Uani 1 1 d . . . . .
N4 N 0.40121(15) 0.16888(14) 0.62739(14) 0.0248(5) Uani 1 1 d . . . . .
N5 N 0.54350(17) 0.09083(16) 0.64372(16) 0.0366(7) Uani 1 1 d . . . . .
C1 C 0.3881(2) 0.6568(2) 0.3405(2) 0.0385(8) Uani 1 1 d . . . . .
H1A H 0.371000 0.617023 0.317526 0.058 Uiso 1 1 calc R U . . .
H1B H 0.364269 0.706837 0.320893 0.058 Uiso 1 1 calc R U . . .
H1C H 0.370168 0.639683 0.399047 0.058 Uiso 1 1 calc R U . . .
C2 C 0.51782(19) 0.60153(18) 0.33663(18) 0.0293(7) Uani 1 1 d . . . . .
C3 C 0.48474(18) 0.53080(17) 0.38854(17) 0.0274(6) Uani 1 1 d . . . . .
H3 H 0.428665 0.525000 0.413243 0.033 Uiso 1 1 calc R U . . .
C4 C 0.53484(18) 0.46778(18) 0.40431(17) 0.0270(6) Uani 1 1 d . . . . .
C5 C 0.61660(19) 0.47619(19) 0.36796(19) 0.0339(7) Uani 1 1 d . . . . .
H5 H 0.650464 0.433320 0.378467 0.041 Uiso 1 1 calc R U . . .
C6 C 0.6486(2) 0.5478(2) 0.3161(2) 0.0363(8) Uani 1 1 d . . . . .
H6 H 0.704566 0.553594 0.290733 0.044 Uiso 1 1 calc R U . . .
C7 C 0.5996(2) 0.6111(2) 0.3008(2) 0.0359(8) Uani 1 1 d . . . . .
H7 H 0.621914 0.660284 0.266268 0.043 Uiso 1 1 calc R U . . .
C8 C 0.49906(17) 0.39343(17) 0.46073(17) 0.0261(6) Uani 1 1 d . . . . .
C9 C 0.53545(18) 0.32864(17) 0.49617(17) 0.0262(6) Uani 1 1 d . . . . .
H9 H 0.591540 0.320591 0.488807 0.031 Uiso 1 1 calc R U . . .
C10 C 0.47240(18) 0.20217(17) 0.59398(17) 0.0256(6) Uani 1 1 d . . . . .
C11 C 0.54483(19) 0.1633(2) 0.60283(19) 0.0328(7) Uani 1 1 d . . . . .
H11 H 0.595189 0.191284 0.578168 0.039 Uiso 1 1 calc R U . . .
C12 C 0.4697(2) 0.05326(19) 0.67927(18) 0.0338(8) Uani 1 1 d . . . . .
C13 C 0.3976(2) 0.09206(17) 0.67256(18) 0.0290(7) Uani 1 1 d . . . . .
C14 C 0.3227(2) 0.05272(19) 0.7095(2) 0.0376(8) Uani 1 1 d . . . . .
H14 H 0.274426 0.079066 0.704742 0.045 Uiso 1 1 calc R U . . .
C15 C 0.3195(3) -0.0244(2) 0.7527(2) 0.0453(9) Uani 1 1 d . . . . .
H15 H 0.269000 -0.051738 0.778275 0.054 Uiso 1 1 calc R U . . .
C16 C 0.3916(3) -0.0628(2) 0.7590(2) 0.0489(10) Uani 1 1 d . . . . .
H16 H 0.388782 -0.115994 0.789378 0.059 Uiso 1 1 calc R U . . .
C17 C 0.4643(3) -0.0264(2) 0.7233(2) 0.0422(9) Uani 1 1 d . . . . .
H17 H 0.511840 -0.054116 0.727620 0.051 Uiso 1 1 calc R U . . .
C18 C 0.26243(18) 0.23641(19) 0.40322(19) 0.0317(7) Uani 1 1 d . . . . .
C19 C 0.2252(2) 0.3042(2) 0.4157(2) 0.0404(8) Uani 1 1 d . . . . .
H19 H 0.224673 0.319557 0.463114 0.048 Uiso 1 1 calc R U . . .
C20 C 0.1886(2) 0.3497(2) 0.3590(2) 0.0528(11) Uani 1 1 d . . . . .
H20 H 0.162260 0.395709 0.367795 0.063 Uiso 1 1 calc R U . . .
C21 C 0.1907(2) 0.3276(3) 0.2898(2) 0.0551(12) Uani 1 1 d . . . . .
H21 H 0.166473 0.359392 0.250611 0.066 Uiso 1 1 calc R U . . .
C22 C 0.2270(2) 0.2611(3) 0.2766(2) 0.0517(11) Uani 1 1 d . . . . .
H22 H 0.227333 0.246219 0.228979 0.062 Uiso 1 1 calc R U . . .
C23 C 0.2635(2) 0.2151(2) 0.3334(2) 0.0399(8) Uani 1 1 d . . . . .
H23 H 0.289293 0.168875 0.324260 0.048 Uiso 1 1 calc R U . . .
C24 C 0.41257(18) 0.17181(18) 0.43109(18) 0.0280(7) Uani 1 1 d . . . . .
C25 C 0.4519(2) 0.23547(19) 0.37070(18) 0.0329(7) Uani 1 1 d . . . . .
H25 H 0.421577 0.276622 0.347269 0.039 Uiso 1 1 calc R U . . .
C26 C 0.5353(2) 0.2394(2) 0.3444(2) 0.0391(8) Uani 1 1 d . . . . .
H26 H 0.561632 0.283771 0.303869 0.047 Uiso 1 1 calc R U . . .
C27 C 0.5802(2) 0.1793(2) 0.3764(2) 0.0409(8) Uani 1 1 d . . . . .
H27 H 0.637190 0.182171 0.357717 0.049 Uiso 1 1 calc R U . . .
C28 C 0.5421(2) 0.1152(2) 0.4357(2) 0.0388(8) Uani 1 1 d . . . . .
H28 H 0.572771 0.073521 0.457700 0.047 Uiso 1 1 calc R U . . .
C29 C 0.4592(2) 0.11150(19) 0.46309(19) 0.0330(7) Uani 1 1 d . . . . .
H29 H 0.433382 0.067354 0.504323 0.040 Uiso 1 1 calc R U . . .
C30 C 0.26365(18) 0.07903(18) 0.50256(19) 0.0302(7) Uani 1 1 d . . . . .
C31 C 0.19711(19) 0.05412(18) 0.56787(19) 0.0300(7) Uani 1 1 d . . . . .
C32 C 0.1631(2) -0.02112(19) 0.5886(2) 0.0405(8) Uani 1 1 d . . . . .
H32 H 0.118776 -0.037430 0.633947 0.049 Uiso 1 1 calc R U . . .
C33 C 0.1938(2) -0.0723(2) 0.5431(2) 0.0463(9) Uani 1 1 d . . . . .
H33 H 0.170280 -0.123959 0.556982 0.056 Uiso 1 1 calc R U . . .
C34 C 0.2587(2) -0.0490(2) 0.4772(2) 0.0424(9) Uani 1 1 d . . . . .
H34 H 0.279473 -0.084292 0.445678 0.051 Uiso 1 1 calc R U . . .
C35 C 0.2933(2) 0.02627(19) 0.4576(2) 0.0355(8) Uani 1 1 d . . . . .
H35 H 0.337973 0.042020 0.412634 0.043 Uiso 1 1 calc R U . . .
C36 C 0.11127(17) 0.15818(18) 0.59143(18) 0.0289(7) Uani 1 1 d . . . . .
C37 C 0.10946(17) 0.22767(18) 0.61584(18) 0.0275(7) Uani 1 1 d . . . . .
C38 C 0.05197(18) 0.28175(19) 0.59588(19) 0.0317(7) Uani 1 1 d . . . . .
H38 H 0.048936 0.329389 0.611799 0.038 Uiso 1 1 calc R U . . .
C39 C -0.0008(2) 0.2662(2) 0.5528(2) 0.0391(8) Uani 1 1 d . . . . .
H39 H -0.039848 0.303144 0.539873 0.047 Uiso 1 1 calc R U . . .
C40 C 0.0030(2) 0.1972(2) 0.5287(2) 0.0431(9) Uani 1 1 d . . . . .
H40 H -0.032949 0.187292 0.498933 0.052 Uiso 1 1 calc R U . . .
C41 C 0.0591(2) 0.1429(2) 0.5479(2) 0.0378(8) Uani 1 1 d . . . . .
H41 H 0.062045 0.095532 0.531514 0.045 Uiso 1 1 calc R U . . .
C42 C 0.17019(18) 0.34861(18) 0.6686(2) 0.0320(7) Uani 1 1 d . . . . .
C43 C 0.2036(2) 0.40896(19) 0.6001(2) 0.0405(8) Uani 1 1 d . . . . .
H43 H 0.235720 0.396519 0.553705 0.049 Uiso 1 1 calc R U . . .
C44 C 0.1898(3) 0.4862(2) 0.6000(3) 0.0550(11) Uani 1 1 d . . . . .
H44 H 0.211277 0.526840 0.552917 0.066 Uiso 1 1 calc R U . . .
C45 C 0.1449(3) 0.5051(3) 0.6682(4) 0.0643(13) Uani 1 1 d . . . . .
H45 H 0.135821 0.558555 0.667912 0.077 Uiso 1 1 calc R U . . .
C46 C 0.1139(2) 0.4468(3) 0.7354(3) 0.0587(12) Uani 1 1 d . . . . .
H46 H 0.084054 0.460217 0.782230 0.070 Uiso 1 1 calc R U . . .
C47 C 0.1249(2) 0.3680(2) 0.7371(2) 0.0447(9) Uani 1 1 d . . . . .
H47 H 0.102016 0.327966 0.784229 0.054 Uiso 1 1 calc R U . . .
C48 C 0.16045(19) 0.1891(2) 0.76496(19) 0.0344(8) Uani 1 1 d . . . . .
C49 C 0.2046(2) 0.1998(3) 0.8171(2) 0.0543(11) Uani 1 1 d . . . . .
H49 H 0.248017 0.237931 0.798741 0.065 Uiso 1 1 calc R U . . .
C50 C 0.1859(3) 0.1548(4) 0.8963(2) 0.0800(18) Uani 1 1 d . . . . .
H50 H 0.215600 0.162888 0.932338 0.096 Uiso 1 1 calc R U . . .
C51 C 0.1243(3) 0.0991(3) 0.9218(3) 0.0831(19) Uani 1 1 d . . . . .
H51 H 0.111556 0.068530 0.975927 0.100 Uiso 1 1 calc R U . . .
C52 C 0.0806(3) 0.0862(3) 0.8710(3) 0.0677(14) Uani 1 1 d . . . . .
H52 H 0.038364 0.046847 0.889626 0.081 Uiso 1 1 calc R U . . .
C53 C 0.0987(2) 0.1313(2) 0.7920(2) 0.0453(9) Uani 1 1 d . . . . .
H53 H 0.068783 0.122666 0.756352 0.054 Uiso 1 1 calc R U . . .
Cu2 Cu 0.29310(3) 0.71410(3) 0.06728(3) 0.03004(12) Uani 1 1 d . . . . .
P3 P 0.30351(5) 0.65222(5) -0.03237(5) 0.02931(18) Uani 1 1 d . . . . .
P4 P 0.17116(5) 0.71929(5) 0.14506(5) 0.03158(19) Uani 1 1 d . . . . .
O3 O 0.62875(15) 1.14053(14) -0.22164(16) 0.0486(7) Uani 1 1 d . . . . .
O4 O 0.16273(12) 0.57507(13) 0.10067(12) 0.0321(5) Uani 1 1 d . . . . .
N6 N 0.36875(16) 0.88535(15) -0.03002(16) 0.0324(6) Uani 1 1 d . . . . .
N7 N 0.36924(15) 0.81404(15) 0.01462(15) 0.0312(6) Uani 1 1 d . . . . .
N8 N 0.44472(15) 0.80115(14) 0.02546(14) 0.0264(5) Uani 1 1 d . . . . .
N9 N 0.39610(15) 0.67929(14) 0.10623(14) 0.0264(5) Uani 1 1 d . . . . .
N10 N 0.55153(16) 0.64023(16) 0.12411(15) 0.0324(6) Uani 1 1 d . . . . .
C54 C 0.6932(2) 1.0888(3) -0.2333(3) 0.0652(13) Uani 1 1 d . . . . .
H54A H 0.741003 1.118676 -0.270406 0.098 Uiso 1 1 calc R U . . .
H54B H 0.677374 1.047996 -0.255689 0.098 Uiso 1 1 calc R U . . .
H54C H 0.705595 1.064184 -0.181767 0.098 Uiso 1 1 calc R U . . .
C55 C 0.5551(2) 1.10688(18) -0.17996(19) 0.0333(7) Uani 1 1 d . . . . .
C56 C 0.5410(2) 1.02963(19) -0.13497(19) 0.0331(7) Uani 1 1 d . . . . .
H56 H 0.584553 0.995769 -0.130450 0.040 Uiso 1 1 calc R U . . .
C57 C 0.46174(19) 1.00210(18) -0.09618(18) 0.0282(7) Uani 1 1 d . . . . .
C58 C 0.3980(2) 1.05148(19) -0.10246(19) 0.0340(7) Uani 1 1 d . . . . .
H58 H 0.344162 1.032558 -0.076472 0.041 Uiso 1 1 calc R U . . .
C59 C 0.4144(2) 1.12902(19) -0.14739(19) 0.0371(8) Uani 1 1 d . . . . .
H59 H 0.371187 1.163399 -0.151308 0.045 Uiso 1 1 calc R U . . .
C60 C 0.4907(2) 1.15653(19) -0.18570(19) 0.0344(7) Uani 1 1 d . . . . .
H60 H 0.500508 1.209642 -0.216539 0.041 Uiso 1 1 calc R U . . .
C61 C 0.44453(19) 0.91967(17) -0.04827(18) 0.0277(6) Uani 1 1 d . . . . .
C62 C 0.49352(18) 0.86658(17) -0.01418(17) 0.0273(6) Uani 1 1 d . . . . .
H62 H 0.549175 0.873646 -0.017379 0.033 Uiso 1 1 calc R U . . .
C63 C 0.45919(18) 0.72763(17) 0.07308(18) 0.0265(6) Uani 1 1 d . . . . .
C64 C 0.53768(19) 0.70875(19) 0.08145(18) 0.0307(7) Uani 1 1 d . . . . .
H64 H 0.580937 0.746560 0.055611 0.037 Uiso 1 1 calc R U . . .
C65 C 0.4879(2) 0.58712(18) 0.15878(18) 0.0289(7) Uani 1 1 d . . . . .
C66 C 0.4093(2) 0.60575(18) 0.15032(18) 0.0300(7) Uani 1 1 d . . . . .
C67 C 0.3447(2) 0.55007(19) 0.1848(2) 0.0374(8) Uani 1 1 d . . . . .
H67 H 0.292067 0.563110 0.178873 0.045 Uiso 1 1 calc R U . . .
C68 C 0.3589(3) 0.4765(2) 0.2274(2) 0.0456(9) Uani 1 1 d . . . . .
H68 H 0.315974 0.437959 0.250582 0.055 Uiso 1 1 calc R U . . .
C69 C 0.4374(3) 0.4577(2) 0.2368(2) 0.0481(10) Uani 1 1 d . . . . .
H69 H 0.446379 0.406464 0.266140 0.058 Uiso 1 1 calc R U . . .
C70 C 0.5000(2) 0.5114(2) 0.2048(2) 0.0392(8) Uani 1 1 d . . . . .
H70 H 0.551849 0.498114 0.213196 0.047 Uiso 1 1 calc R U . . .
C71 C 0.2603(2) 0.6980(2) -0.1165(2) 0.0391(8) Uani 1 1 d . . . . .
C72 C 0.2168(2) 0.7635(2) -0.1136(2) 0.0498(10) Uani 1 1 d . . . . .
H72 H 0.209409 0.784425 -0.068466 0.060 Uiso 1 1 calc R U . . .
C73 C 0.1830(2) 0.7999(3) -0.1778(3) 0.0641(13) Uani 1 1 d . . . . .
H73 H 0.151811 0.844975 -0.175964 0.077 Uiso 1 1 calc R U . . .
C74 C 0.1955(3) 0.7697(3) -0.2426(3) 0.0673(15) Uani 1 1 d . . . . .
H74 H 0.173700 0.795182 -0.286407 0.081 Uiso 1 1 calc R U . . .
C75 C 0.2386(3) 0.7034(3) -0.2466(3) 0.0632(13) Uani 1 1 d . . . . .
H75 H 0.245907 0.683000 -0.292101 0.076 Uiso 1 1 calc R U . . .
C76 C 0.2711(2) 0.6670(3) -0.1836(2) 0.0504(10) Uani 1 1 d . . . . .
H76 H 0.300761 0.621077 -0.185327 0.060 Uiso 1 1 calc R U . . .
C77 C 0.41107(18) 0.65385(18) -0.07693(18) 0.0284(7) Uani 1 1 d . . . . .
C78 C 0.4474(2) 0.7192(2) -0.13756(19) 0.0373(8) Uani 1 1 d . . . . .
H78 H 0.414589 0.755690 -0.163657 0.045 Uiso 1 1 calc R U . . .
C79 C 0.5303(2) 0.7322(2) -0.1607(2) 0.0449(9) Uani 1 1 d . . . . .
H79 H 0.553917 0.777176 -0.202111 0.054 Uiso 1 1 calc R U . . .
C80 C 0.5784(2) 0.6794(2) -0.1230(2) 0.0438(9) Uani 1 1 d . . . . .
H80 H 0.635279 0.688292 -0.137861 0.053 Uiso 1 1 calc R U . . .
C81 C 0.5440(2) 0.6142(2) -0.0641(2) 0.0374(8) Uani 1 1 d . . . . .
H81 H 0.577417 0.577531 -0.039074 0.045 Uiso 1 1 calc R U . . .
C82 C 0.46120(19) 0.6010(2) -0.04036(19) 0.0330(7) Uani 1 1 d . . . . .
H82 H 0.438339 0.555760 0.001004 0.040 Uiso 1 1 calc R U . . .
C83 C 0.26756(18) 0.54958(19) -0.00595(18) 0.0307(7) Uani 1 1 d . . . . .
C84 C 0.19964(19) 0.52345(19) 0.05649(18) 0.0308(7) Uani 1 1 d . . . . .
C85 C 0.1701(2) 0.4461(2) 0.0794(2) 0.0384(8) Uani 1 1 d . . . . .
H85 H 0.123928 0.429611 0.122666 0.046 Uiso 1 1 calc R U . . .
C86 C 0.2080(2) 0.3934(2) 0.0394(2) 0.0428(9) Uani 1 1 d . . . . .
H86 H 0.187933 0.340340 0.055117 0.051 Uiso 1 1 calc R U . . .
C87 C 0.2749(2) 0.4170(2) -0.0233(2) 0.0410(8) Uani 1 1 d . . . . .
H87 H 0.300600 0.380595 -0.051333 0.049 Uiso 1 1 calc R U . . .
C88 C 0.3045(2) 0.4942(2) -0.0455(2) 0.0381(8) Uani 1 1 d . . . . .
H88 H 0.350969 0.510000 -0.088536 0.046 Uiso 1 1 calc R U . . .
C89 C 0.10565(18) 0.6243(2) 0.07226(19) 0.0338(7) Uani 1 1 d . . . . .
C90 C 0.09694(19) 0.6932(2) 0.09690(19) 0.0352(8) Uani 1 1 d . . . . .
C91 C 0.0373(2) 0.7440(2) 0.0740(2) 0.0430(9) Uani 1 1 d . . . . .
H91 H 0.028997 0.791246 0.090598 0.052 Uiso 1 1 calc R U . . .
C92 C -0.0093(2) 0.7249(3) 0.0271(2) 0.0557(11) Uani 1 1 d . . . . .
H92 H -0.049572 0.759252 0.011863 0.067 Uiso 1 1 calc R U . . .
C93 C 0.0021(2) 0.6575(3) 0.0029(2) 0.0565(11) Uani 1 1 d . . . . .
H93 H -0.029764 0.645715 -0.029832 0.068 Uiso 1 1 calc R U . . .
C94 C 0.0602(2) 0.6053(2) 0.0254(2) 0.0455(9) Uani 1 1 d . . . . .
H94 H 0.067945 0.558015 0.008858 0.055 Uiso 1 1 calc R U . . .
C95 C 0.14675(19) 0.8168(2) 0.1575(2) 0.0358(8) Uani 1 1 d . . . . .
C96 C 0.10158(19) 0.8296(2) 0.2289(2) 0.0403(8) Uani 1 1 d . . . . .
H96 H 0.077996 0.786339 0.272481 0.048 Uiso 1 1 calc R U . . .
C97 C 0.0910(2) 0.9058(2) 0.2364(3) 0.0502(10) Uani 1 1 d . . . . .
H97 H 0.060736 0.914342 0.285484 0.060 Uiso 1 1 calc R U . . .
C98 C 0.1240(2) 0.9692(2) 0.1735(3) 0.0486(10) Uani 1 1 d . . . . .
H98 H 0.116009 1.021157 0.178962 0.058 Uiso 1 1 calc R U . . .
C99 C 0.1685(2) 0.9567(2) 0.1027(2) 0.0456(9) Uani 1 1 d . . . . .
H99 H 0.191479 1.000342 0.059286 0.055 Uiso 1 1 calc R U . . .
C100 C 0.1800(2) 0.8811(2) 0.0943(2) 0.0412(8) Uani 1 1 d . . . . .
H100 H 0.210692 0.873104 0.045090 0.049 Uiso 1 1 calc R U . . .
C101 C 0.14669(18) 0.65457(19) 0.24619(19) 0.0314(7) Uani 1 1 d . . . . .
C102 C 0.08526(19) 0.59678(19) 0.27304(19) 0.0331(7) Uani 1 1 d . . . . .
H102 H 0.052977 0.590281 0.238500 0.040 Uiso 1 1 calc R U . . .
C103 C 0.0711(2) 0.5486(2) 0.3503(2) 0.0405(8) Uani 1 1 d . . . . .
H103 H 0.029345 0.508726 0.368377 0.049 Uiso 1 1 calc R U . . .
C104 C 0.1170(2) 0.5579(2) 0.4011(2) 0.0426(9) Uani 1 1 d . . . . .
H104 H 0.106854 0.524444 0.453913 0.051 Uiso 1 1 calc R U . . .
C105 C 0.1776(2) 0.6156(2) 0.3757(2) 0.0451(9) Uani 1 1 d . . . . .
H105 H 0.208786 0.622380 0.411034 0.054 Uiso 1 1 calc R U . . .
C106 C 0.1926(2) 0.6636(2) 0.2982(2) 0.0397(8) Uani 1 1 d . . . . .
H106 H 0.234763 0.703110 0.280399 0.048 Uiso 1 1 calc R U . . .
F1 F 0.16310(16) 0.7241(2) 0.5626(2) 0.1119(12) Uani 1 1 d . . . . .
F2 F 0.26882(14) 0.65434(12) 0.51928(15) 0.0609(6) Uani 1 1 d . . . . .
F3 F 0.28915(17) 0.76511(16) 0.54999(17) 0.0775(8) Uani 1 1 d . . . . .
F4 F 0.24569(19) 0.77089(14) 0.44197(15) 0.0790(8) Uani 1 1 d . . . . .
B1 B 0.2383(2) 0.7279(2) 0.5189(3) 0.0376(9) Uani 1 1 d . . . . .
F5 F 0.6888(2) 0.8924(3) -0.0512(3) 0.1388(17) Uani 1 1 d . . . . .
F6 F 0.81025(16) 0.84915(18) -0.09077(19) 0.0925(10) Uani 1 1 d . . . . .
F7 F 0.7150(4) 0.8626(4) -0.1602(3) 0.194(2) Uani 1 1 d . . . . .
F8 F 0.7011(2) 0.7710(2) -0.0467(4) 0.194(3) Uani 1 1 d . . . . .
B2 B 0.7295(3) 0.8406(3) -0.0855(3) 0.0555(13) Uani 1 1 d . . . . .
C107 C 0.0704(4) 0.0662(3) 0.3665(3) 0.0937(19) Uani 1 1 d . . . . .
H10A H 0.088423 0.016789 0.353760 0.141 Uiso 1 1 calc R U . . .
H10B H 0.020312 0.056021 0.408805 0.141 Uiso 1 1 calc R U . . .
H10C H 0.111944 0.088497 0.384856 0.141 Uiso 1 1 calc R U . . .
C108 C 0.0557(3) 0.1243(3) 0.2915(3) 0.0782(15) Uani 1 1 d . . . . .
H10D H 0.107703 0.137411 0.250813 0.094 Uiso 1 1 calc R U . . .
H10E H 0.019578 0.098213 0.269164 0.094 Uiso 1 1 calc R U . . .
C109 C 0.0195(3) 0.1991(3) 0.3053(3) 0.0735(15) Uani 1 1 d . . . . .
H10F H 0.051046 0.221056 0.335077 0.088 Uiso 1 1 calc R U . . .
H10G H -0.035990 0.186796 0.339381 0.088 Uiso 1 1 calc R U . . .
C110 C 0.0165(3) 0.2615(3) 0.2288(3) 0.0716(14) Uani 1 1 d . . . . .
H11A H 0.071861 0.273746 0.194459 0.086 Uiso 1 1 calc R U . . .
H11B H -0.015483 0.239831 0.199094 0.086 Uiso 1 1 calc R U . . .
C111 C -0.0199(3) 0.3369(4) 0.2439(4) 0.0966(19) Uani 1 1 d . . . . .
H11C H -0.025513 0.372171 0.193181 0.145 Uiso 1 1 calc R U . . .
H11D H 0.015311 0.362508 0.266739 0.145 Uiso 1 1 calc R U . . .
H11E H -0.073029 0.324838 0.281424 0.145 Uiso 1 1 calc R U . . .

loop_
_atom_site_aniso_label
_atom_site_aniso_U_11
_atom_site_aniso_U_22
_atom_site_aniso_U_33
_atom_site_aniso_U_23
_atom_site_aniso_U_13
_atom_site_aniso_U_12
Cu1 0.0221(2) 0.0214(2) 0.0281(2) -0.00174(18) -0.00292(18) 0.00036(17)
P1 0.0254(4) 0.0219(4) 0.0261(4) -0.0025(3) -0.0027(3) -0.0020(3)
P2 0.0232(4) 0.0238(4) 0.0270(4) -0.0028(3) -0.0031(3) 0.0014(3)
O1 0.0381(13) 0.0252(12) 0.0427(13) 0.0015(10) -0.0126(11) -0.0019(10)
O2 0.0258(11) 0.0248(11) 0.0330(11) -0.0056(9) -0.0020(9) 0.0011(8)
N1 0.0285(13) 0.0204(13) 0.0287(13) -0.0030(10) -0.0024(11) -0.0006(10)
N2 0.0226(12) 0.0181(13) 0.0339(14) -0.0005(10) -0.0056(11) -0.0018(10)
N3 0.0209(12) 0.0236(13) 0.0287(13) -0.0038(10) -0.0041(10) 0.0010(10)
N4 0.0278(13) 0.0195(13) 0.0257(12) -0.0036(10) -0.0064(10) 0.0019(10)
N5 0.0418(17) 0.0360(16) 0.0344(15) -0.0095(12) -0.0144(13) 0.0130(13)
C1 0.0376(19) 0.0350(19) 0.0426(19) -0.0085(15) -0.0106(16) 0.0003(15)
C2 0.0343(17) 0.0243(16) 0.0289(16) -0.0030(13) -0.0110(13) -0.0023(13)
C3 0.0273(15) 0.0268(16) 0.0265(15) -0.0052(12) -0.0053(13) -0.0009(12)
C4 0.0261(15) 0.0268(16) 0.0266(15) -0.0043(12) -0.0061(12) -0.0036(12)
C5 0.0272(16) 0.0330(18) 0.0367(17) -0.0004(14) -0.0077(14) -0.0036(13)
C6 0.0255(16) 0.040(2) 0.0386(18) -0.0023(15) -0.0065(14) -0.0055(14)
C7 0.0367(18) 0.0335(19) 0.0340(17) 0.0018(14) -0.0131(15) -0.0063(14)
C8 0.0243(15) 0.0248(16) 0.0273(15) -0.0069(12) -0.0024(12) -0.0038(12)
C9 0.0221(14) 0.0285(16) 0.0268(15) -0.0055(12) -0.0052(12) -0.0027(12)
C10 0.0287(16) 0.0238(16) 0.0241(14) -0.0061(12) -0.0063(12) 0.0030(12)
C11 0.0291(16) 0.0365(19) 0.0320(17) -0.0098(14) -0.0052(14) 0.0051(14)
C12 0.045(2) 0.0333(18) 0.0255(15) -0.0091(14) -0.0127(14) 0.0112(15)
C13 0.0405(18) 0.0207(15) 0.0276(15) -0.0044(12) -0.0140(14) 0.0040(13)
C14 0.049(2) 0.0247(17) 0.0358(18) 0.0007(14) -0.0135(16) -0.0033(15)
C15 0.066(3) 0.0278(19) 0.0380(19) 0.0020(15) -0.0157(18) -0.0085(17)
C16 0.088(3) 0.0206(18) 0.041(2) -0.0036(15) -0.026(2) 0.0043(19)
C17 0.068(3) 0.0281(19) 0.0334(18) -0.0072(15) -0.0197(18) 0.0185(18)
C18 0.0252(16) 0.0342(18) 0.0298(16) -0.0008(14) -0.0032(13) -0.0077(13)
C19 0.041(2) 0.036(2) 0.0366(18) 0.0010(15) -0.0072(16) 0.0067(15)
C20 0.046(2) 0.050(2) 0.050(2) 0.0065(19) -0.0105(18) 0.0107(18)
C21 0.035(2) 0.070(3) 0.048(2) 0.014(2) -0.0184(18) -0.0084(19)
C22 0.039(2) 0.075(3) 0.036(2) -0.002(2) -0.0121(17) -0.018(2)
C23 0.0316(18) 0.049(2) 0.0389(19) -0.0105(17) -0.0086(15) -0.0070(15)
C24 0.0304(16) 0.0280(16) 0.0258(15) -0.0090(13) -0.0046(13) -0.0018(13)
C25 0.0332(17) 0.0303(18) 0.0302(16) -0.0027(14) -0.0035(14) -0.0046(13)
C26 0.0350(18) 0.042(2) 0.0339(18) -0.0077(15) 0.0017(15) -0.0114(15)
C27 0.0260(17) 0.058(2) 0.042(2) -0.0243(18) -0.0035(15) 0.0007(16)
C28 0.0343(18) 0.044(2) 0.0423(19) -0.0182(17) -0.0101(16) 0.0107(15)
C29 0.0355(18) 0.0328(18) 0.0301(16) -0.0096(14) -0.0056(14) 0.0013(14)
C30 0.0279(16) 0.0261(17) 0.0325(16) -0.0046(13) -0.0031(13) 0.0004(12)
C31 0.0305(16) 0.0222(16) 0.0356(17) -0.0059(13) -0.0066(14) 0.0000(12)
C32 0.0375(19) 0.0253(18) 0.052(2) -0.0080(16) 0.0003(16) -0.0071(14)
C33 0.046(2) 0.0259(19) 0.064(2) -0.0104(17) -0.0078(19) -0.0057(15)
C34 0.041(2) 0.0297(19) 0.056(2) -0.0166(17) -0.0048(17) -0.0014(15)
C35 0.0366(18) 0.0282(18) 0.0403(19) -0.0129(15) -0.0022(15) -0.0035(14)
C36 0.0223(15) 0.0294(17) 0.0287(16) -0.0017(13) -0.0006(12) -0.0011(12)
C37 0.0229(15) 0.0255(16) 0.0283(15) -0.0031(13) 0.0003(12) -0.0014(12)
C38 0.0279(16) 0.0329(18) 0.0335(17) -0.0088(14) -0.0061(13) 0.0052(13)
C39 0.0280(17) 0.045(2) 0.045(2) -0.0115(17) -0.0119(15) 0.0104(15)
C40 0.0313(18) 0.056(2) 0.046(2) -0.0154(18) -0.0136(16) 0.0006(16)
C41 0.0332(18) 0.0370(19) 0.044(2) -0.0133(16) -0.0080(15) -0.0009(14)
C42 0.0258(16) 0.0273(17) 0.0449(19) -0.0104(14) -0.0114(14) 0.0023(12)
C43 0.049(2) 0.0272(18) 0.049(2) -0.0064(16) -0.0219(17) 0.0025(15)
C44 0.066(3) 0.029(2) 0.079(3) -0.004(2) -0.045(2) -0.0007(18)
C45 0.051(3) 0.037(2) 0.127(4) -0.037(3) -0.047(3) 0.014(2)
C46 0.034(2) 0.054(3) 0.103(4) -0.051(3) -0.013(2) 0.0110(19)
C47 0.0301(18) 0.048(2) 0.063(2) -0.0312(19) -0.0078(17) 0.0043(16)
C48 0.0273(16) 0.0366(19) 0.0332(17) -0.0025(14) -0.0038(14) 0.0074(14)
C49 0.036(2) 0.082(3) 0.039(2) -0.005(2) -0.0099(17) 0.009(2)
C50 0.044(3) 0.148(5) 0.034(2) -0.001(3) -0.010(2) 0.030(3)
C51 0.055(3) 0.120(4) 0.039(2) 0.029(3) 0.000(2) 0.028(3)
C52 0.052(3) 0.066(3) 0.053(3) 0.026(2) 0.003(2) 0.008(2)
C53 0.0359(19) 0.041(2) 0.040(2) 0.0095(16) 0.0035(16) 0.0034(16)
Cu2 0.0238(2) 0.0281(3) 0.0337(3) -0.0045(2) -0.0022(2) -0.00184(18)
P3 0.0257(4) 0.0309(4) 0.0262(4) -0.0004(3) -0.0039(3) -0.0038(3)
P4 0.0244(4) 0.0336(5) 0.0331(4) -0.0056(4) -0.0034(3) 0.0005(3)
O3 0.0411(14) 0.0358(14) 0.0584(16) 0.0031(12) -0.0081(12) -0.0085(11)
O4 0.0282(11) 0.0358(13) 0.0295(11) -0.0044(10) -0.0058(9) -0.0038(9)
N6 0.0350(15) 0.0214(14) 0.0354(14) -0.0002(11) -0.0062(12) 0.0001(11)
N7 0.0267(13) 0.0269(14) 0.0351(14) -0.0013(11) -0.0057(11) -0.0007(11)
N8 0.0291(13) 0.0196(13) 0.0271(13) -0.0005(10) -0.0063(11) -0.0048(10)
N9 0.0300(13) 0.0218(13) 0.0249(12) -0.0044(10) -0.0036(11) -0.0025(10)
N10 0.0354(15) 0.0328(15) 0.0290(14) -0.0087(12) -0.0077(12) 0.0029(12)
C54 0.033(2) 0.058(3) 0.091(3) 0.004(2) -0.012(2) -0.0086(19)
C55 0.0407(19) 0.0256(17) 0.0320(17) -0.0018(13) -0.0111(15) -0.0086(14)
C56 0.0339(17) 0.0302(18) 0.0357(17) -0.0066(14) -0.0112(14) -0.0014(13)
C57 0.0345(17) 0.0238(16) 0.0256(15) -0.0043(12) -0.0080(13) 0.0000(13)
C58 0.0374(18) 0.0285(18) 0.0339(17) -0.0056(14) -0.0076(14) 0.0022(14)
C59 0.047(2) 0.0286(18) 0.0345(18) -0.0065(14) -0.0095(16) 0.0068(15)
C60 0.050(2) 0.0222(16) 0.0287(16) -0.0006(13) -0.0110(15) -0.0052(14)
C61 0.0337(17) 0.0222(15) 0.0264(15) -0.0067(12) -0.0052(13) -0.0025(12)
C62 0.0263(15) 0.0247(16) 0.0288(15) -0.0049(13) -0.0044(13) -0.0045(12)
C63 0.0281(16) 0.0237(16) 0.0267(15) -0.0058(12) -0.0053(13) -0.0009(12)
C64 0.0297(16) 0.0295(17) 0.0316(16) -0.0058(14) -0.0074(13) -0.0007(13)
C65 0.0421(18) 0.0235(16) 0.0238(15) -0.0082(12) -0.0109(14) 0.0036(13)
C66 0.0395(18) 0.0247(16) 0.0251(15) -0.0053(13) -0.0080(14) -0.0002(13)
C67 0.048(2) 0.0279(18) 0.0351(18) -0.0035(14) -0.0120(16) -0.0061(15)
C68 0.063(3) 0.0294(19) 0.0382(19) 0.0015(15) -0.0113(18) -0.0141(17)
C69 0.084(3) 0.0210(18) 0.040(2) 0.0000(15) -0.025(2) 0.0020(18)
C70 0.058(2) 0.0308(19) 0.0348(18) -0.0104(15) -0.0200(17) 0.0090(16)
C71 0.0279(17) 0.042(2) 0.0382(19) 0.0062(16) -0.0083(15) -0.0101(14)
C72 0.040(2) 0.044(2) 0.053(2) 0.0091(18) -0.0122(18) -0.0034(17)
C73 0.041(2) 0.057(3) 0.078(3) 0.018(2) -0.022(2) -0.0069(19)
C74 0.049(3) 0.082(3) 0.055(3) 0.026(3) -0.029(2) -0.025(2)
C75 0.051(3) 0.088(4) 0.044(2) 0.003(2) -0.020(2) -0.017(2)
C76 0.041(2) 0.066(3) 0.037(2) 0.0003(19) -0.0106(17) -0.0111(19)
C77 0.0275(16) 0.0309(17) 0.0251(15) -0.0056(13) -0.0045(12) -0.0033(12)
C78 0.0328(18) 0.0375(19) 0.0332(17) 0.0019(15) -0.0036(14) -0.0058(14)
C79 0.038(2) 0.046(2) 0.040(2) -0.0020(17) 0.0032(16) -0.0122(16)
C80 0.0306(18) 0.059(2) 0.040(2) -0.0166(18) 0.0004(16) -0.0068(17)
C81 0.0348(18) 0.045(2) 0.0357(18) -0.0138(16) -0.0104(15) 0.0027(15)
C82 0.0295(17) 0.0378(19) 0.0291(16) -0.0064(14) -0.0047(13) -0.0011(14)
C83 0.0277(16) 0.0329(18) 0.0265(15) 0.0002(13) -0.0052(13) -0.0041(13)
C84 0.0281(16) 0.0367(19) 0.0259(15) -0.0037(14) -0.0077(13) -0.0042(13)
C85 0.0345(18) 0.038(2) 0.0366(18) 0.0000(15) -0.0073(15) -0.0119(15)
C86 0.039(2) 0.036(2) 0.053(2) -0.0079(17) -0.0147(17) -0.0065(15)
C87 0.0327(18) 0.042(2) 0.052(2) -0.0175(17) -0.0099(16) -0.0019(15)
C88 0.0302(17) 0.045(2) 0.0393(19) -0.0121(16) -0.0081(15) -0.0015(15)
C89 0.0235(15) 0.042(2) 0.0304(16) -0.0013(14) -0.0039(13) -0.0052(14)
C90 0.0238(16) 0.043(2) 0.0321(17) -0.0022(15) -0.0019(13) -0.0011(14)
C91 0.0278(17) 0.055(2) 0.043(2) -0.0098(17) -0.0071(15) 0.0064(16)
C92 0.037(2) 0.076(3) 0.057(2) -0.015(2) -0.0197(19) 0.013(2)
C93 0.039(2) 0.083(3) 0.055(2) -0.020(2) -0.0231(19) 0.006(2)
C94 0.0321(19) 0.063(3) 0.044(2) -0.0150(18) -0.0121(16) -0.0025(17)
C95 0.0255(16) 0.0360(19) 0.0413(19) -0.0046(15) -0.0057(14) 0.0025(13)
C96 0.0266(17) 0.040(2) 0.048(2) -0.0115(16) 0.0032(15) -0.0006(14)
C97 0.035(2) 0.045(2) 0.064(3) -0.022(2) 0.0070(18) 0.0038(17)
C98 0.0341(19) 0.040(2) 0.070(3) -0.017(2) -0.0067(19) 0.0073(16)
C99 0.040(2) 0.034(2) 0.056(2) -0.0007(17) -0.0113(18) 0.0077(16)
C100 0.0389(19) 0.038(2) 0.0412(19) -0.0039(16) -0.0067(16) 0.0065(15)
C101 0.0251(16) 0.0336(18) 0.0340(17) -0.0083(14) -0.0056(13) 0.0053(13)
C102 0.0304(17) 0.0324(18) 0.0338(17) -0.0048(14) -0.0067(14) 0.0004(13)
C103 0.0377(19) 0.037(2) 0.0400(19) -0.0050(16) -0.0030(16) -0.0004(15)
C104 0.049(2) 0.044(2) 0.0311(18) -0.0041(16) -0.0085(16) 0.0114(17)
C105 0.042(2) 0.055(2) 0.041(2) -0.0138(18) -0.0166(17) 0.0133(18)
C106 0.0323(18) 0.043(2) 0.045(2) -0.0095(16) -0.0135(16) -0.0001(15)
F1 0.0403(15) 0.119(3) 0.138(3) -0.012(2) 0.0247(17) 0.0114(16)
F2 0.0647(15) 0.0314(12) 0.0792(16) -0.0090(11) -0.0099(13) 0.0077(10)
F3 0.0865(19) 0.0727(18) 0.095(2) -0.0373(16) -0.0457(17) 0.0087(15)
F4 0.129(2) 0.0477(15) 0.0606(16) -0.0008(12) -0.0370(16) 0.0035(15)
B1 0.037(2) 0.032(2) 0.045(2) -0.0118(18) -0.0113(18) 0.0076(17)
F5 0.067(2) 0.182(4) 0.213(4) -0.158(4) -0.005(2) 0.005(2)
F6 0.0490(16) 0.097(2) 0.106(2) -0.0139(18) 0.0173(15) -0.0079(15)
F7 0.202(5) 0.291(7) 0.092(3) -0.051(4) -0.043(3) 0.027(5)
F8 0.091(3) 0.071(2) 0.338(7) 0.056(3) -0.016(4) -0.030(2)
B2 0.050(3) 0.053(3) 0.057(3) -0.025(2) 0.011(2) -0.012(2)
C107 0.099(4) 0.104(5) 0.081(4) -0.042(3) -0.003(3) -0.040(4)
C108 0.068(3) 0.101(4) 0.067(3) -0.044(3) 0.010(3) -0.032(3)
C109 0.053(3) 0.098(4) 0.069(3) -0.051(3) 0.019(2) -0.029(3)
C110 0.043(2) 0.101(4) 0.071(3) -0.038(3) 0.003(2) -0.015(2)
C111 0.048(3) 0.119(5) 0.127(5) -0.062(4) 0.002(3) -0.004(3)

loop_
_atom_type_symbol
_atom_type_description
_atom_type_scat_dispersion_real
_atom_type_scat_dispersion_imag
_atom_type_scat_source
C C 0.0137 0.0067 'International Tables Vol C Tables 4.2.6.8 and 6.1.1.4'
H H 0.0000 0.0000 'International Tables Vol C Tables 4.2.6.8 and 6.1.1.4'
B B 0.0070 0.0029 'International Tables Vol C Tables 4.2.6.8 and 6.1.1.4'
N N 0.0241 0.0134 'International Tables Vol C Tables 4.2.6.8 and 6.1.1.4'
O O 0.0389 0.0241 'International Tables Vol C Tables 4.2.6.8 and 6.1.1.4'
F F 0.0583 0.0400 'International Tables Vol C Tables 4.2.6.8 and 6.1.1.4'
P P 0.2543 0.3332 'International Tables Vol C Tables 4.2.6.8 and 6.1.1.4'
Cu Cu -2.7974 3.6876 'International Tables Vol C Tables 4.2.6.8 and 6.1.1.4'

loop_
_geom_angle_atom_site_label_1
_geom_angle_atom_site_label_2
_geom_angle_atom_site_label_3
_geom_angle
_geom_angle_site_symmetry_1
_geom_angle_site_symmetry_3
_geom_angle_publ_flag
P2 Cu1 P1 117.44(3) . . ?
N2 Cu1 P1 100.90(8) . . ?
N2 Cu1 P2 125.39(7) . . ?
N2 Cu1 N4 77.64(9) . . ?
N4 Cu1 P1 99.84(7) . . ?
N4 Cu1 P2 126.90(7) . . ?
C18 P1 Cu1 116.71(11) . . ?
C18 P1 C30 104.30(15) . . ?
C24 P1 Cu1 106.79(10) . . ?
C24 P1 C18 104.99(14) . . ?
C24 P1 C30 104.79(14) . . ?
C30 P1 Cu1 117.95(11) . . ?
C37 P2 Cu1 109.07(10) . . ?
C37 P2 C42 103.05(14) . . ?
C37 P2 C48 105.91(15) . . ?
C42 P2 Cu1 116.18(11) . . ?
C42 P2 C48 104.19(16) . . ?
C48 P2 Cu1 117.10(10) . . ?
C2 O1 C1 117.4(2) . . ?
C31 O2 C36 117.9(2) . . ?
N2 N1 C8 108.5(2) . . ?
N1 N2 Cu1 138.40(19) . . ?
N1 N2 N3 107.5(2) . . ?
N3 N2 Cu1 111.99(17) . . ?
N2 N3 C10 117.5(2) . . ?
C9 N3 N2 110.4(2) . . ?
C9 N3 C10 132.0(2) . . ?
C10 N4 Cu1 115.58(18) . . ?
C10 N4 C13 116.9(3) . . ?
C13 N4 Cu1 126.2(2) . . ?
C11 N5 C12 117.3(3) . . ?
O1 C1 H1A 109.5 . . ?
O1 C1 H1B 109.5 . . ?
O1 C1 H1C 109.5 . . ?
H1A C1 H1B 109.5 . . ?
H1A C1 H1C 109.5 . . ?
H1B C1 H1C 109.5 . . ?
O1 C2 C3 124.0(3) . . ?
O1 C2 C7 115.0(3) . . ?
C3 C2 C7 121.0(3) . . ?
C2 C3 H3 120.4 . . ?
C2 C3 C4 119.3(3) . . ?
C4 C3 H3 120.4 . . ?
C3 C4 C8 118.6(3) . . ?
C5 C4 C3 120.3(3) . . ?
C5 C4 C8 121.0(3) . . ?
C4 C5 H5 120.3 . . ?
C4 C5 C6 119.5(3) . . ?
C6 C5 H5 120.3 . . ?
C5 C6 H6 119.7 . . ?
C5 C6 C7 120.6(3) . . ?
C7 C6 H6 119.7 . . ?
C2 C7 C6 119.3(3) . . ?
C2 C7 H7 120.4 . . ?
C6 C7 H7 120.4 . . ?
N1 C8 C4 121.2(2) . . ?
C9 C8 N1 108.9(2) . . ?
C9 C8 C4 130.0(3) . . ?
N3 C9 C8 104.7(2) . . ?
N3 C9 H9 127.6 . . ?
C8 C9 H9 127.6 . . ?
N3 C10 C11 121.4(3) . . ?
N4 C10 N3 115.4(2) . . ?
N4 C10 C11 123.1(3) . . ?
N5 C11 C10 121.5(3) . . ?
N5 C11 H11 119.3 . . ?
C10 C11 H11 119.3 . . ?
N5 C12 C13 121.5(3) . . ?
N5 C12 C17 120.0(3) . . ?
C17 C12 C13 118.4(3) . . ?
N4 C13 C12 119.7(3) . . ?
N4 C13 C14 119.6(3) . . ?
C14 C13 C12 120.7(3) . . ?
C13 C14 H14 120.3 . . ?
C15 C14 C13 119.3(3) . . ?
C15 C14 H14 120.3 . . ?
C14 C15 H15 120.2 . . ?
C14 C15 C16 119.7(4) . . ?
C16 C15 H15 120.2 . . ?
C15 C16 H16 119.0 . . ?
C17 C16 C15 122.0(3) . . ?
C17 C16 H16 119.0 . . ?
C12 C17 H17 120.1 . . ?
C16 C17 C12 119.8(3) . . ?
C16 C17 H17 120.1 . . ?
C19 C18 P1 117.9(3) . . ?
C19 C18 C23 119.5(3) . . ?
C23 C18 P1 122.7(3) . . ?
C18 C19 H19 120.0 . . ?
C20 C19 C18 120.0(4) . . ?
C20 C19 H19 120.0 . . ?
C19 C20 H20 120.2 . . ?
C21 C20 C19 119.6(4) . . ?
C21 C20 H20 120.2 . . ?
C20 C21 H21 119.4 . . ?
C22 C21 C20 121.2(3) . . ?
C22 C21 H21 119.4 . . ?
C21 C22 H22 120.2 . . ?
C21 C22 C23 119.5(4) . . ?
C23 C22 H22 120.2 . . ?
C18 C23 C22 120.2(4) . . ?
C18 C23 H23 119.9 . . ?
C22 C23 H23 119.9 . . ?
C25 C24 P1 119.6(2) . . ?
C25 C24 C29 118.2(3) . . ?
C29 C24 P1 120.8(2) . . ?
C24 C25 H25 119.8 . . ?
C26 C25 C24 120.4(3) . . ?
C26 C25 H25 119.8 . . ?
C25 C26 H26 119.7 . . ?
C27 C26 C25 120.6(3) . . ?
C27 C26 H26 119.7 . . ?
C26 C27 H27 120.1 . . ?
C28 C27 C26 119.8(3) . . ?
C28 C27 H27 120.1 . . ?
C27 C28 H28 120.1 . . ?
C27 C28 C29 119.9(3) . . ?
C29 C28 H28 120.1 . . ?
C24 C29 H29 119.4 . . ?
C28 C29 C24 121.1(3) . . ?
C28 C29 H29 119.4 . . ?
C31 C30 P1 118.8(2) . . ?
C35 C30 P1 123.4(2) . . ?
C35 C30 C31 117.8(3) . . ?
O2 C31 C30 119.7(3) . . ?
C32 C31 O2 118.8(3) . . ?
C32 C31 C30 121.4(3) . . ?
C31 C32 H32 120.2 . . ?
C33 C32 C31 119.6(3) . . ?
C33 C32 H32 120.2 . . ?
C32 C33 H33 119.8 . . ?
C32 C33 C34 120.4(3) . . ?
C34 C33 H33 119.8 . . ?
C33 C34 H34 120.2 . . ?
C33 C34 C35 119.5(3) . . ?
C35 C34 H34 120.2 . . ?
C30 C35 H35 119.4 . . ?
C34 C35 C30 121.3(3) . . ?
C34 C35 H35 119.4 . . ?
O2 C36 C37 115.9(3) . . ?
C41 C36 O2 122.1(3) . . ?
C41 C36 C37 122.0(3) . . ?
C36 C37 P2 118.8(2) . . ?
C38 C37 P2 123.2(3) . . ?
C38 C37 C36 117.7(3) . . ?
C37 C38 H38 119.8 . . ?
C39 C38 C37 120.4(3) . . ?
C39 C38 H38 119.8 . . ?
C38 C39 H39 119.7 . . ?
C40 C39 C38 120.6(3) . . ?
C40 C39 H39 119.7 . . ?
C39 C40 H40 120.0 . . ?
C41 C40 C39 120.0(3) . . ?
C41 C40 H40 120.0 . . ?
C36 C41 H41 120.3 . . ?
C40 C41 C36 119.4(3) . . ?
C40 C41 H41 120.3 . . ?
C43 C42 P2 116.7(3) . . ?
C47 C42 P2 124.0(3) . . ?
C47 C42 C43 119.2(3) . . ?
C42 C43 H43 120.0 . . ?
C44 C43 C42 120.1(4) . . ?
C44 C43 H43 120.0 . . ?
C43 C44 H44 119.8 . . ?
C43 C44 C45 120.4(4) . . ?
C45 C44 H44 119.8 . . ?
C44 C45 H45 120.2 . . ?
C46 C45 C44 119.7(4) . . ?
C46 C45 H45 120.2 . . ?
C45 C46 H46 119.3 . . ?
C45 C46 C47 121.5(4) . . ?
C47 C46 H46 119.3 . . ?
C42 C47 H47 120.5 . . ?
C46 C47 C42 119.1(4) . . ?
C46 C47 H47 120.5 . . ?
C49 C48 P2 118.8(3) . . ?
C49 C48 C53 119.2(3) . . ?
C53 C48 P2 122.0(3) . . ?
C48 C49 H49 119.8 . . ?
C48 C49 C50 120.3(4) . . ?
C50 C49 H49 119.8 . . ?
C49 C50 H50 120.3 . . ?
C51 C50 C49 119.5(5) . . ?
C51 C50 H50 120.3 . . ?
C50 C51 H51 119.3 . . ?
C50 C51 C52 121.4(4) . . ?
C52 C51 H51 119.3 . . ?
C51 C52 H52 120.3 . . ?
C51 C52 C53 119.4(5) . . ?
C53 C52 H52 120.3 . . ?
C48 C53 H53 119.9 . . ?
C52 C53 C48 120.3(4) . . ?
C52 C53 H53 119.9 . . ?
P4 Cu2 P3 117.64(4) . . ?
N7 Cu2 P3 104.55(8) . . ?
N7 Cu2 P4 121.48(8) . . ?
N9 Cu2 P3 101.44(7) . . ?
N9 Cu2 P4 125.99(7) . . ?
N9 Cu2 N7 77.93(10) . . ?
C71 P3 Cu2 118.32(13) . . ?
C71 P3 C83 103.04(15) . . ?
C77 P3 Cu2 104.58(11) . . ?
C77 P3 C71 104.32(14) . . ?
C77 P3 C83 106.24(15) . . ?
C83 P3 Cu2 118.93(11) . . ?
C90 P4 Cu2 108.17(11) . . ?
C95 P4 Cu2 113.76(11) . . ?
C95 P4 C90 105.48(15) . . ?
C95 P4 C101 105.05(15) . . ?
C101 P4 Cu2 117.99(10) . . ?
C101 P4 C90 105.43(15) . . ?
C55 O3 C54 116.9(3) . . ?
C89 O4 C84 118.4(2) . . ?
N7 N6 C61 108.4(2) . . ?
N6 N7 Cu2 139.7(2) . . ?
N6 N7 N8 108.2(2) . . ?
N8 N7 Cu2 111.96(18) . . ?
N7 N8 C62 109.8(2) . . ?
N7 N8 C63 118.2(2) . . ?
C62 N8 C63 132.0(3) . . ?
C63 N9 Cu2 115.50(19) . . ?
C63 N9 C66 116.6(3) . . ?
C66 N9 Cu2 126.6(2) . . ?
C64 N10 C65 117.6(3) . . ?
O3 C54 H54A 109.5 . . ?
O3 C54 H54B 109.5 . . ?
O3 C54 H54C 109.5 . . ?
H54A C54 H54B 109.5 . . ?
H54A C54 H54C 109.5 . . ?
H54B C54 H54C 109.5 . . ?
O3 C55 C56 124.9(3) . . ?
O3 C55 C60 115.0(3) . . ?
C56 C55 C60 120.1(3) . . ?
C55 C56 H56 120.5 . . ?
C55 C56 C57 118.9(3) . . ?
C57 C56 H56 120.5 . . ?
C56 C57 C61 120.4(3) . . ?
C58 C57 C56 120.7(3) . . ?
C58 C57 C61 118.9(3) . . ?
C57 C58 H58 120.6 . . ?
C57 C58 C59 118.8(3) . . ?
C59 C58 H58 120.6 . . ?
C58 C59 H59 119.4 . . ?
C60 C59 C58 121.3(3) . . ?
C60 C59 H59 119.4 . . ?
C55 C60 H60 119.9 . . ?
C59 C60 C55 120.1(3) . . ?
C59 C60 H60 119.9 . . ?
N6 C61 C57 120.8(3) . . ?
C62 C61 N6 108.9(3) . . ?
C62 C61 C57 130.3(3) . . ?
N8 C62 C61 104.6(3) . . ?
N8 C62 H62 127.7 . . ?
C61 C62 H62 127.7 . . ?
N8 C63 C64 120.7(3) . . ?
N9 C63 N8 115.5(3) . . ?
N9 C63 C64 123.8(3) . . ?
N10 C64 C63 120.8(3) . . ?
N10 C64 H64 119.6 . . ?
C63 C64 H64 119.6 . . ?
N10 C65 C66 121.7(3) . . ?
N10 C65 C70 119.8(3) . . ?
C66 C65 C70 118.5(3) . . ?
N9 C66 C65 119.4(3) . . ?
N9 C66 C67 119.4(3) . . ?
C67 C66 C65 121.1(3) . . ?
C66 C67 H67 120.6 . . ?
C68 C67 C66 118.9(3) . . ?
C68 C67 H67 120.6 . . ?
C67 C68 H68 119.9 . . ?
C67 C68 C69 120.2(3) . . ?
C69 C68 H68 119.9 . . ?
C68 C69 H69 119.3 . . ?
C70 C69 C68 121.4(3) . . ?
C70 C69 H69 119.3 . . ?
C65 C70 H70 120.1 . . ?
C69 C70 C65 119.8(3) . . ?
C69 C70 H70 120.1 . . ?
C72 C71 P3 118.8(3) . . ?
C72 C71 C76 119.9(3) . . ?
C76 C71 P3 121.3(3) . . ?
C71 C72 H72 120.1 . . ?
C71 C72 C73 119.8(4) . . ?
C73 C72 H72 120.1 . . ?
C72 C73 H73 120.4 . . ?
C74 C73 C72 119.1(4) . . ?
C74 C73 H73 120.4 . . ?
C73 C74 H74 119.0 . . ?
C73 C74 C75 122.1(4) . . ?
C75 C74 H74 119.0 . . ?
C74 C75 H75 120.5 . . ?
C76 C75 C74 119.0(5) . . ?
C76 C75 H75 120.5 . . ?
C71 C76 H76 120.0 . . ?
C75 C76 C71 120.0(4) . . ?
C75 C76 H76 120.0 . . ?
C78 C77 P3 119.2(2) . . ?
C78 C77 C82 117.7(3) . . ?
C82 C77 P3 121.4(2) . . ?
C77 C78 H78 119.2 . . ?
C79 C78 C77 121.6(3) . . ?
C79 C78 H78 119.2 . . ?
C78 C79 H79 120.3 . . ?
C80 C79 C78 119.5(3) . . ?
C80 C79 H79 120.3 . . ?
C79 C80 H80 120.1 . . ?
C81 C80 C79 119.9(3) . . ?
C81 C80 H80 120.1 . . ?
C80 C81 H81 119.5 . . ?
C80 C81 C82 121.0(3) . . ?
C82 C81 H81 119.5 . . ?
C77 C82 H82 119.8 . . ?
C81 C82 C77 120.4(3) . . ?
C81 C82 H82 119.8 . . ?
C84 C83 P3 119.4(3) . . ?
C84 C83 C88 116.8(3) . . ?
C88 C83 P3 123.7(2) . . ?
C83 C84 O4 119.3(3) . . ?
C85 C84 O4 118.7(3) . . ?
C85 C84 C83 121.8(3) . . ?
C84 C85 H85 120.1 . . ?
C86 C85 C84 119.7(3) . . ?
C86 C85 H85 120.1 . . ?
C85 C86 H86 119.9 . . ?
C85 C86 C87 120.3(3) . . ?
C87 C86 H86 119.9 . . ?
C86 C87 H87 120.1 . . ?
C86 C87 C88 119.7(3) . . ?
C88 C87 H87 120.1 . . ?
C83 C88 H88 119.2 . . ?
C87 C88 C83 121.6(3) . . ?
C87 C88 H88 119.2 . . ?
C90 C89 O4 114.5(3) . . ?
C94 C89 O4 122.7(3) . . ?
C94 C89 C90 122.7(3) . . ?
C89 C90 P4 118.4(2) . . ?
C89 C90 C91 117.7(3) . . ?
C91 C90 P4 123.3(3) . . ?
C90 C91 H91 120.1 . . ?
C92 C91 C90 119.9(4) . . ?
C92 C91 H91 120.1 . . ?
C91 C92 H92 119.7 . . ?
C93 C92 C91 120.6(4) . . ?
C93 C92 H92 119.7 . . ?
C92 C93 H93 119.6 . . ?
C92 C93 C94 120.9(4) . . ?
C94 C93 H93 119.6 . . ?
C89 C94 C93 118.1(4) . . ?
C89 C94 H94 120.9 . . ?
C93 C94 H94 120.9 . . ?
C96 C95 P4 122.9(3) . . ?
C96 C95 C100 119.1(3) . . ?
C100 C95 P4 117.8(3) . . ?
C95 C96 H96 120.1 . . ?
C97 C96 C95 119.8(3) . . ?
C97 C96 H96 120.1 . . ?
C96 C97 H97 119.6 . . ?
C98 C97 C96 120.8(4) . . ?
C98 C97 H97 119.6 . . ?
C97 C98 H98 120.2 . . ?
C99 C98 C97 119.6(4) . . ?
C99 C98 H98 120.2 . . ?
C98 C99 H99 119.8 . . ?
C98 C99 C100 120.4(3) . . ?
C100 C99 H99 119.8 . . ?
C95 C100 H100 119.8 . . ?
C99 C100 C95 120.3(3) . . ?
C99 C100 H100 119.8 . . ?
C102 C101 P4 123.0(3) . . ?
C102 C101 C106 119.1(3) . . ?
C106 C101 P4 117.9(3) . . ?
C101 C102 H102 120.1 . . ?
C103 C102 C101 119.9(3) . . ?
C103 C102 H102 120.1 . . ?
C102 C103 H103 119.7 . . ?
C104 C103 C102 120.6(3) . . ?
C104 C103 H103 119.7 . . ?
C103 C104 H104 119.9 . . ?
C105 C104 C103 120.3(3) . . ?
C105 C104 H104 119.9 . . ?
C104 C105 H105 120.2 . . ?
C104 C105 C106 119.5(3) . . ?
C106 C105 H105 120.2 . . ?
C101 C106 H106 119.7 . . ?
C105 C106 C101 120.7(3) . . ?
C105 C106 H106 119.7 . . ?
F1 B1 F2 112.6(3) . . ?
F1 B1 F3 110.3(4) . . ?
F1 B1 F4 111.9(3) . . ?
F2 B1 F3 105.7(3) . . ?
F4 B1 F2 109.6(3) . . ?
F4 B1 F3 106.4(3) . . ?
F5 B2 F6 110.5(4) . . ?
F5 B2 F7 101.6(5) . . ?
F7 B2 F6 110.3(4) . . ?
F8 B2 F5 109.7(5) . . ?
F8 B2 F6 112.1(5) . . ?
F8 B2 F7 112.2(6) . . ?
H10A C107 H10B 109.5 . . ?
H10A C107 H10C 109.5 . . ?
H10B C107 H10C 109.5 . . ?
C108 C107 H10A 109.5 . . ?
C108 C107 H10B 109.5 . . ?
C108 C107 H10C 109.5 . . ?
C107 C108 H10D 108.6 . . ?
C107 C108 H10E 108.6 . . ?
H10D C108 H10E 107.6 . . ?
C109 C108 C107 114.6(4) . . ?
C109 C108 H10D 108.6 . . ?
C109 C108 H10E 108.6 . . ?
C108 C109 H10F 108.7 . . ?
C108 C109 H10G 108.7 . . ?
C108 C109 C110 114.3(4) . . ?
H10F C109 H10G 107.6 . . ?
C110 C109 H10F 108.7 . . ?
C110 C109 H10G 108.7 . . ?
C109 C110 H11A 108.9 . . ?
C109 C110 H11B 108.9 . . ?
H11A C110 H11B 107.7 . . ?
C111 C110 C109 113.5(4) . . ?
C111 C110 H11A 108.9 . . ?
C111 C110 H11B 108.9 . . ?
C110 C111 H11C 109.5 . . ?
C110 C111 H11D 109.5 . . ?
C110 C111 H11E 109.5 . . ?
H11C C111 H11D 109.5 . . ?
H11C C111 H11E 109.5 . . ?
H11D C111 H11E 109.5 . . ?

loop_
_geom_bond_atom_site_label_1
_geom_bond_atom_site_label_2
_geom_bond_distance
_geom_bond_site_symmetry_2
_geom_bond_publ_flag
Cu1 P1 2.2864(9) . ?
Cu1 P2 2.2126(8) . ?
Cu1 N2 2.067(2) . ?
Cu1 N4 2.084(2) . ?
P1 C18 1.825(3) . ?
P1 C24 1.819(3) . ?
P1 C30 1.825(3) . ?
P2 C37 1.820(3) . ?
P2 C42 1.821(3) . ?
P2 C48 1.823(3) . ?
O1 C1 1.435(4) . ?
O1 C2 1.372(4) . ?
O2 C31 1.391(4) . ?
O2 C36 1.391(3) . ?
N1 N2 1.304(3) . ?
N1 C8 1.375(4) . ?
N2 N3 1.370(3) . ?
N3 C9 1.348(4) . ?
N3 C10 1.412(4) . ?
N4 C10 1.298(4) . ?
N4 C13 1.379(4) . ?
N5 C11 1.294(4) . ?
N5 C12 1.367(4) . ?
C1 H1A 0.9800 . ?
C1 H1B 0.9800 . ?
C1 H1C 0.9800 . ?
C2 C3 1.382(4) . ?
C2 C7 1.384(4) . ?
C3 H3 0.9500 . ?
C3 C4 1.401(4) . ?
C4 C5 1.386(4) . ?
C4 C8 1.469(4) . ?
C5 H5 0.9500 . ?
C5 C6 1.389(4) . ?
C6 H6 0.9500 . ?
C6 C7 1.392(5) . ?
C7 H7 0.9500 . ?
C8 C9 1.370(4) . ?
C9 H9 0.9500 . ?
C10 C11 1.426(4) . ?
C11 H11 0.9500 . ?
C12 C13 1.414(4) . ?
C12 C17 1.412(5) . ?
C13 C14 1.398(5) . ?
C14 H14 0.9500 . ?
C14 C15 1.373(5) . ?
C15 H15 0.9500 . ?
C15 C16 1.409(6) . ?
C16 H16 0.9500 . ?
C16 C17 1.343(6) . ?
C17 H17 0.9500 . ?
C18 C19 1.386(5) . ?
C18 C23 1.387(5) . ?
C19 H19 0.9500 . ?
C19 C20 1.386(5) . ?
C20 H20 0.9500 . ?
C20 C21 1.378(6) . ?
C21 H21 0.9500 . ?
C21 C22 1.363(6) . ?
C22 H22 0.9500 . ?
C22 C23 1.389(5) . ?
C23 H23 0.9500 . ?
C24 C25 1.388(4) . ?
C24 C29 1.401(4) . ?
C25 H25 0.9500 . ?
C25 C26 1.387(5) . ?
C26 H26 0.9500 . ?
C26 C27 1.379(5) . ?
C27 H27 0.9500 . ?
C27 C28 1.379(5) . ?
C28 H28 0.9500 . ?
C28 C29 1.382(5) . ?
C29 H29 0.9500 . ?
C30 C31 1.400(4) . ?
C30 C35 1.390(4) . ?
C31 C32 1.383(4) . ?
C32 H32 0.9500 . ?
C32 C33 1.379(5) . ?
C33 H33 0.9500 . ?
C33 C34 1.386(5) . ?
C34 H34 0.9500 . ?
C34 C35 1.388(5) . ?
C35 H35 0.9500 . ?
C36 C37 1.400(4) . ?
C36 C41 1.388(5) . ?
C37 C38 1.399(4) . ?
C38 H38 0.9500 . ?
C38 C39 1.393(5) . ?
C39 H39 0.9500 . ?
C39 C40 1.386(5) . ?
C40 H40 0.9500 . ?
C40 C41 1.381(5) . ?
C41 H41 0.9500 . ?
C42 C43 1.402(5) . ?
C42 C47 1.398(5) . ?
C43 H43 0.9500 . ?
C43 C44 1.376(5) . ?
C44 H44 0.9500 . ?
C44 C45 1.387(7) . ?
C45 H45 0.9500 . ?
C45 C46 1.361(7) . ?
C46 H46 0.9500 . ?
C46 C47 1.391(5) . ?
C47 H47 0.9500 . ?
C48 C49 1.382(5) . ?
C48 C53 1.390(5) . ?
C49 H49 0.9500 . ?
C49 C50 1.391(5) . ?
C50 H50 0.9500 . ?
C50 C51 1.366(8) . ?
C51 H51 0.9500 . ?
C51 C52 1.368(7) . ?
C52 H52 0.9500 . ?
C52 C53 1.389(5) . ?
C53 H53 0.9500 . ?
Cu2 P3 2.2841(10) . ?
Cu2 P4 2.2231(9) . ?
Cu2 N7 2.082(3) . ?
Cu2 N9 2.073(2) . ?
P3 C71 1.826(3) . ?
P3 C77 1.818(3) . ?
P3 C83 1.828(3) . ?
P4 C90 1.823(4) . ?
P4 C95 1.816(4) . ?
P4 C101 1.821(3) . ?
O3 C54 1.427(5) . ?
O3 C55 1.359(4) . ?
O4 C84 1.397(4) . ?
O4 C89 1.393(4) . ?
N6 N7 1.303(3) . ?
N6 C61 1.373(4) . ?
N7 N8 1.359(3) . ?
N8 C62 1.365(4) . ?
N8 C63 1.407(4) . ?
N9 C63 1.309(4) . ?
N9 C66 1.377(4) . ?
N10 C64 1.301(4) . ?
N10 C65 1.365(4) . ?
C54 H54A 0.9800 . ?
C54 H54B 0.9800 . ?
C54 H54C 0.9800 . ?
C55 C56 1.382(4) . ?
C55 C60 1.400(5) . ?
C56 H56 0.9500 . ?
C56 C57 1.399(4) . ?
C57 C58 1.389(4) . ?
C57 C61 1.477(4) . ?
C58 H58 0.9500 . ?
C58 C59 1.389(5) . ?
C59 H59 0.9500 . ?
C59 C60 1.354(5) . ?
C60 H60 0.9500 . ?
C61 C62 1.367(4) . ?
C62 H62 0.9500 . ?
C63 C64 1.411(4) . ?
C64 H64 0.9500 . ?
C65 C66 1.413(4) . ?
C65 C70 1.415(4) . ?
C66 C67 1.404(5) . ?
C67 H67 0.9500 . ?
C67 C68 1.372(5) . ?
C68 H68 0.9500 . ?
C68 C69 1.416(6) . ?
C69 H69 0.9500 . ?
C69 C70 1.356(5) . ?
C70 H70 0.9500 . ?
C71 C72 1.365(5) . ?
C71 C76 1.410(6) . ?
C72 H72 0.9500 . ?
C72 C73 1.408(6) . ?
C73 H73 0.9500 . ?
C73 C74 1.362(7) . ?
C74 H74 0.9500 . ?
C74 C75 1.378(7) . ?
C75 H75 0.9500 . ?
C75 C76 1.376(5) . ?
C76 H76 0.9500 . ?
C77 C78 1.394(4) . ?
C77 C82 1.397(4) . ?
C78 H78 0.9500 . ?
C78 C79 1.386(5) . ?
C79 H79 0.9500 . ?
C79 C80 1.381(5) . ?
C80 H80 0.9500 . ?
C80 C81 1.369(5) . ?
C81 H81 0.9500 . ?
C81 C82 1.384(5) . ?
C82 H82 0.9500 . ?
C83 C84 1.391(4) . ?
C83 C88 1.400(5) . ?
C84 C85 1.388(5) . ?
C85 H85 0.9500 . ?
C85 C86 1.372(5) . ?
C86 H86 0.9500 . ?
C86 C87 1.376(5) . ?
C87 H87 0.9500 . ?
C87 C88 1.386(5) . ?
C88 H88 0.9500 . ?
C89 C90 1.388(5) . ?
C89 C94 1.374(5) . ?
C90 C91 1.408(4) . ?
C91 H91 0.9500 . ?
C91 C92 1.390(6) . ?
C92 H92 0.9500 . ?
C92 C93 1.361(6) . ?
C93 H93 0.9500 . ?
C93 C94 1.401(5) . ?
C94 H94 0.9500 . ?
C95 C96 1.390(5) . ?
C95 C100 1.391(5) . ?
C96 H96 0.9500 . ?
C96 C97 1.387(5) . ?
C97 H97 0.9500 . ?
C97 C98 1.377(5) . ?
C98 H98 0.9500 . ?
C98 C99 1.374(5) . ?
C99 H99 0.9500 . ?
C99 C100 1.384(5) . ?
C100 H100 0.9500 . ?
C101 C102 1.387(5) . ?
C101 C106 1.393(5) . ?
C102 H102 0.9500 . ?
C102 C103 1.385(4) . ?
C103 H103 0.9500 . ?
C103 C104 1.376(5) . ?
C104 H104 0.9500 . ?
C104 C105 1.376(6) . ?
C105 H105 0.9500 . ?
C105 C106 1.387(5) . ?
C106 H106 0.9500 . ?
F1 B1 1.327(5) . ?
F2 B1 1.387(4) . ?
F3 B1 1.393(5) . ?
F4 B1 1.361(5) . ?
F5 B2 1.321(6) . ?
F6 B2 1.372(6) . ?
F7 B2 1.369(7) . ?
F8 B2 1.283(6) . ?
C107 H10A 0.9800 . ?
C107 H10B 0.9800 . ?
C107 H10C 0.9800 . ?
C107 C108 1.530(8) . ?
C108 H10D 0.9900 . ?
C108 H10E 0.9900 . ?
C108 C109 1.497(7) . ?
C109 H10F 0.9900 . ?
C109 H10G 0.9900 . ?
C109 C110 1.525(7) . ?
C110 H11A 0.9900 . ?
C110 H11B 0.9900 . ?
C110 C111 1.514(7) . ?
C111 H11C 0.9800 . ?
C111 H11D 0.9800 . ?
C111 H11E 0.9800 . ?

loop_
_geom_torsion_atom_site_label_1
_geom_torsion_atom_site_label_2
_geom_torsion_atom_site_label_3
_geom_torsion_atom_site_label_4
_geom_torsion
_geom_torsion_site_symmetry_1
_geom_torsion_site_symmetry_2
_geom_torsion_site_symmetry_3
_geom_torsion_site_symmetry_4
_geom_torsion_publ_flag
Cu1 P1 C18 C19 -4.9(3) . . . . ?
Cu1 P1 C18 C23 175.7(2) . . . . ?
Cu1 P1 C24 C25 -89.1(3) . . . . ?
Cu1 P1 C24 C29 77.2(3) . . . . ?
Cu1 P1 C30 C31 34.2(3) . . . . ?
Cu1 P1 C30 C35 -145.3(2) . . . . ?
Cu1 P2 C37 C36 47.7(2) . . . . ?
Cu1 P2 C37 C38 -125.1(2) . . . . ?
Cu1 P2 C42 C43 35.3(3) . . . . ?
Cu1 P2 C42 C47 -145.6(3) . . . . ?
Cu1 P2 C48 C49 65.7(3) . . . . ?
Cu1 P2 C48 C53 -111.4(3) . . . . ?
Cu1 N2 N3 C9 166.4(2) . . . . ?
Cu1 N2 N3 C10 -11.5(3) . . . . ?
Cu1 N4 C10 N3 8.5(3) . . . . ?
Cu1 N4 C10 C11 -168.0(2) . . . . ?
Cu1 N4 C13 C12 164.7(2) . . . . ?
Cu1 N4 C13 C14 -13.6(4) . . . . ?
P1 C18 C19 C20 -178.7(3) . . . . ?
P1 C18 C23 C22 178.9(3) . . . . ?
P1 C24 C25 C26 165.4(3) . . . . ?
P1 C24 C29 C28 -166.3(3) . . . . ?
P1 C30 C31 O2 -1.1(4) . . . . ?
P1 C30 C31 C32 -177.8(3) . . . . ?
P1 C30 C35 C34 178.8(3) . . . . ?
P2 C37 C38 C39 172.5(3) . . . . ?
P2 C42 C43 C44 177.4(3) . . . . ?
P2 C42 C47 C46 -178.8(3) . . . . ?
P2 C48 C49 C50 -179.1(3) . . . . ?
P2 C48 C53 C52 178.5(3) . . . . ?
O1 C2 C3 C4 179.9(3) . . . . ?
O1 C2 C7 C6 -179.0(3) . . . . ?
O2 C31 C32 C33 -178.4(3) . . . . ?
O2 C36 C37 P2 9.7(4) . . . . ?
O2 C36 C37 C38 -177.1(3) . . . . ?
O2 C36 C41 C40 177.1(3) . . . . ?
N1 N2 N3 C9 -0.3(3) . . . . ?
N1 N2 N3 C10 -178.3(2) . . . . ?
N1 C8 C9 N3 -0.9(3) . . . . ?
N2 N1 C8 C4 -178.6(3) . . . . ?
N2 N1 C8 C9 0.7(3) . . . . ?
N2 N3 C9 C8 0.8(3) . . . . ?
N2 N3 C10 N4 2.1(4) . . . . ?
N2 N3 C10 C11 178.7(3) . . . . ?
N3 C10 C11 N5 -174.4(3) . . . . ?
N4 C10 C11 N5 1.8(5) . . . . ?
N4 C13 C14 C15 178.4(3) . . . . ?
N5 C12 C13 N4 1.9(5) . . . . ?
N5 C12 C13 C14 -179.9(3) . . . . ?
N5 C12 C17 C16 179.1(3) . . . . ?
C1 O1 C2 C3 -11.4(5) . . . . ?
C1 O1 C2 C7 169.2(3) . . . . ?
C2 C3 C4 C5 -0.3(5) . . . . ?
C2 C3 C4 C8 178.9(3) . . . . ?
C3 C2 C7 C6 1.5(5) . . . . ?
C3 C4 C5 C6 0.4(5) . . . . ?
C3 C4 C8 N1 11.3(4) . . . . ?
C3 C4 C8 C9 -167.9(3) . . . . ?
C4 C5 C6 C7 0.5(5) . . . . ?
C4 C8 C9 N3 178.4(3) . . . . ?
C5 C4 C8 N1 -169.5(3) . . . . ?
C5 C4 C8 C9 11.3(5) . . . . ?
C5 C6 C7 C2 -1.4(5) . . . . ?
C7 C2 C3 C4 -0.7(5) . . . . ?
C8 N1 N2 Cu1 -161.6(2) . . . . ?
C8 N1 N2 N3 -0.2(3) . . . . ?
C8 C4 C5 C6 -178.8(3) . . . . ?
C9 N3 C10 N4 -175.2(3) . . . . ?
C9 N3 C10 C11 1.3(5) . . . . ?
C10 N3 C9 C8 178.3(3) . . . . ?
C10 N4 C13 C12 -1.1(4) . . . . ?
C10 N4 C13 C14 -179.4(3) . . . . ?
C11 N5 C12 C13 -0.7(5) . . . . ?
C11 N5 C12 C17 178.7(3) . . . . ?
C12 N5 C11 C10 -1.0(5) . . . . ?
C12 C13 C14 C15 0.1(5) . . . . ?
C13 N4 C10 N3 175.8(3) . . . . ?
C13 N4 C10 C11 -0.6(4) . . . . ?
C13 C12 C17 C16 -1.5(5) . . . . ?
C13 C14 C15 C16 -0.2(5) . . . . ?
C14 C15 C16 C17 -0.5(6) . . . . ?
C15 C16 C17 C12 1.4(6) . . . . ?
C17 C12 C13 N4 -177.5(3) . . . . ?
C17 C12 C13 C14 0.8(5) . . . . ?
C18 P1 C24 C25 35.4(3) . . . . ?
C18 P1 C24 C29 -158.3(3) . . . . ?
C18 P1 C30 C31 -97.1(3) . . . . ?
C18 P1 C30 C35 83.4(3) . . . . ?
C18 C19 C20 C21 -1.0(6) . . . . ?
C19 C18 C23 C22 -0.5(5) . . . . ?
C19 C20 C21 C22 1.1(6) . . . . ?
C20 C21 C22 C23 -0.9(6) . . . . ?
C21 C22 C23 C18 0.5(5) . . . . ?
C23 C18 C19 C20 0.7(5) . . . . ?
C24 P1 C18 C19 -123.0(3) . . . . ?
C24 P1 C18 C23 57.7(3) . . . . ?
C24 P1 C30 C31 152.8(2) . . . . ?
C24 P1 C30 C35 -26.7(3) . . . . ?
C24 C25 C26 C27 1.5(5) . . . . ?
C25 C24 C29 C28 0.2(5) . . . . ?
C25 C26 C27 C28 -0.6(5) . . . . ?
C26 C27 C28 C29 -0.4(5) . . . . ?
C27 C28 C29 C24 0.6(5) . . . . ?
C29 C24 C25 C26 -1.2(5) . . . . ?
C30 P1 C18 C19 127.1(3) . . . . ?
C30 P1 C18 C23 -52.2(3) . . . . ?
C30 P1 C24 C25 145.0(3) . . . . ?
C30 P1 C24 C29 -48.7(3) . . . . ?
C30 C31 C32 C33 -1.6(5) . . . . ?
C31 O2 C36 C37 -152.0(3) . . . . ?
C31 O2 C36 C41 30.0(4) . . . . ?
C31 C30 C35 C34 -0.7(5) . . . . ?
C31 C32 C33 C34 0.4(6) . . . . ?
C32 C33 C34 C35 0.5(6) . . . . ?
C33 C34 C35 C30 -0.4(5) . . . . ?
C35 C30 C31 O2 178.5(3) . . . . ?
C35 C30 C31 C32 1.7(5) . . . . ?
C36 O2 C31 C30 85.5(3) . . . . ?
C36 O2 C31 C32 -97.7(3) . . . . ?
C36 C37 C38 C39 -0.3(4) . . . . ?
C37 P2 C42 C43 -83.9(3) . . . . ?
C37 P2 C42 C47 95.2(3) . . . . ?
C37 P2 C48 C49 -172.5(3) . . . . ?
C37 P2 C48 C53 10.4(3) . . . . ?
C37 C36 C41 C40 -0.8(5) . . . . ?
C37 C38 C39 C40 -0.4(5) . . . . ?
C38 C39 C40 C41 0.6(5) . . . . ?
C39 C40 C41 C36 0.0(5) . . . . ?
C41 C36 C37 P2 -172.2(2) . . . . ?
C41 C36 C37 C38 0.9(4) . . . . ?
C42 P2 C37 C36 171.7(2) . . . . ?
C42 P2 C37 C38 -1.0(3) . . . . ?
C42 P2 C48 C49 -64.2(3) . . . . ?
C42 P2 C48 C53 118.8(3) . . . . ?
C42 C43 C44 C45 1.8(5) . . . . ?
C43 C42 C47 C46 0.3(5) . . . . ?
C43 C44 C45 C46 -0.3(6) . . . . ?
C44 C45 C46 C47 -1.2(6) . . . . ?
C45 C46 C47 C42 1.2(6) . . . . ?
C47 C42 C43 C44 -1.8(5) . . . . ?
C48 P2 C37 C36 -79.1(3) . . . . ?
C48 P2 C37 C38 108.1(3) . . . . ?
C48 P2 C42 C43 165.6(3) . . . . ?
C48 P2 C42 C47 -15.2(3) . . . . ?
C48 C49 C50 C51 1.2(7) . . . . ?
C49 C48 C53 C52 1.5(5) . . . . ?
C49 C50 C51 C52 0.1(8) . . . . ?
C50 C51 C52 C53 -0.6(7) . . . . ?
C51 C52 C53 C48 -0.2(6) . . . . ?
C53 C48 C49 C50 -2.0(6) . . . . ?
Cu2 P3 C71 C72 -6.1(3) . . . . ?
Cu2 P3 C71 C76 174.0(2) . . . . ?
Cu2 P3 C77 C78 -86.4(3) . . . . ?
Cu2 P3 C77 C82 78.4(3) . . . . ?
Cu2 P3 C83 C84 35.8(3) . . . . ?
Cu2 P3 C83 C88 -144.5(2) . . . . ?
Cu2 P4 C90 C89 51.5(3) . . . . ?
Cu2 P4 C90 C91 -120.0(3) . . . . ?
Cu2 P4 C95 C96 -143.9(3) . . . . ?
Cu2 P4 C95 C100 31.4(3) . . . . ?
Cu2 P4 C101 C102 -118.0(2) . . . . ?
Cu2 P4 C101 C106 61.4(3) . . . . ?
Cu2 N7 N8 C62 176.26(19) . . . . ?
Cu2 N7 N8 C63 -4.2(3) . . . . ?
Cu2 N9 C63 N8 9.4(3) . . . . ?
Cu2 N9 C63 C64 -169.1(2) . . . . ?
Cu2 N9 C66 C65 167.7(2) . . . . ?
Cu2 N9 C66 C67 -11.1(4) . . . . ?
P3 C71 C72 C73 180.0(3) . . . . ?
P3 C71 C76 C75 -179.3(3) . . . . ?
P3 C77 C78 C79 164.8(3) . . . . ?
P3 C77 C82 C81 -164.8(3) . . . . ?
P3 C83 C84 O4 -3.4(4) . . . . ?
P3 C83 C84 C85 -179.5(2) . . . . ?
P3 C83 C88 C87 -179.9(3) . . . . ?
P4 C90 C91 C92 170.4(3) . . . . ?
P4 C95 C96 C97 174.5(3) . . . . ?
P4 C95 C100 C99 -175.0(3) . . . . ?
P4 C101 C102 C103 178.7(2) . . . . ?
P4 C101 C106 C105 -179.3(3) . . . . ?
O3 C55 C56 C57 -178.8(3) . . . . ?
O3 C55 C60 C59 179.2(3) . . . . ?
O4 C84 C85 C86 -176.7(3) . . . . ?
O4 C89 C90 P4 11.3(4) . . . . ?
O4 C89 C90 C91 -176.7(3) . . . . ?
O4 C89 C94 C93 177.4(3) . . . . ?
N6 N7 N8 C62 -0.4(3) . . . . ?
N6 N7 N8 C63 179.2(3) . . . . ?
N6 C61 C62 N8 -1.0(3) . . . . ?
N7 N6 C61 C57 -177.9(3) . . . . ?
N7 N6 C61 C62 0.9(4) . . . . ?
N7 N8 C62 C61 0.9(3) . . . . ?
N7 N8 C63 N9 -3.4(4) . . . . ?
N7 N8 C63 C64 175.1(3) . . . . ?
N8 C63 C64 N10 -178.6(3) . . . . ?
N9 C63 C64 N10 -0.2(5) . . . . ?
N9 C66 C67 C68 178.8(3) . . . . ?
N10 C65 C66 N9 -0.2(5) . . . . ?
N10 C65 C66 C67 178.6(3) . . . . ?
N10 C65 C70 C69 -177.6(3) . . . . ?
C54 O3 C55 C56 13.7(5) . . . . ?
C54 O3 C55 C60 -165.7(3) . . . . ?
C55 C56 C57 C58 -0.2(5) . . . . ?
C55 C56 C57 C61 179.4(3) . . . . ?
C56 C55 C60 C59 -0.2(5) . . . . ?
C56 C57 C58 C59 -0.6(5) . . . . ?
C56 C57 C61 N6 -160.5(3) . . . . ?
C56 C57 C61 C62 21.0(5) . . . . ?
C57 C58 C59 C60 1.0(5) . . . . ?
C57 C61 C62 N8 177.5(3) . . . . ?
C58 C57 C61 N6 19.1(5) . . . . ?
C58 C57 C61 C62 -159.4(3) . . . . ?
C58 C59 C60 C55 -0.6(5) . . . . ?
C60 C55 C56 C57 0.6(5) . . . . ?
C61 N6 N7 Cu2 -175.5(3) . . . . ?
C61 N6 N7 N8 -0.3(3) . . . . ?
C61 C57 C58 C59 179.8(3) . . . . ?
C62 N8 C63 N9 176.1(3) . . . . ?
C62 N8 C63 C64 -5.4(5) . . . . ?
C63 N8 C62 C61 -178.6(3) . . . . ?
C63 N9 C66 C65 1.3(4) . . . . ?
C63 N9 C66 C67 -177.5(3) . . . . ?
C64 N10 C65 C66 -1.2(4) . . . . ?
C64 N10 C65 C70 179.1(3) . . . . ?
C65 N10 C64 C63 1.4(5) . . . . ?
C65 C66 C67 C68 0.0(5) . . . . ?
C66 N9 C63 N8 177.3(3) . . . . ?
C66 N9 C63 C64 -1.1(4) . . . . ?
C66 C65 C70 C69 2.6(5) . . . . ?
C66 C67 C68 C69 0.7(5) . . . . ?
C67 C68 C69 C70 0.3(6) . . . . ?
C68 C69 C70 C65 -2.0(6) . . . . ?
C70 C65 C66 N9 179.6(3) . . . . ?
C70 C65 C66 C67 -1.6(5) . . . . ?
C71 P3 C77 C78 38.5(3) . . . . ?
C71 P3 C77 C82 -156.7(3) . . . . ?
C71 P3 C83 C84 -97.4(3) . . . . ?
C71 P3 C83 C88 82.3(3) . . . . ?
C71 C72 C73 C74 -1.1(6) . . . . ?
C72 C71 C76 C75 0.9(5) . . . . ?
C72 C73 C74 C75 1.6(6) . . . . ?
C73 C74 C75 C76 -0.9(6) . . . . ?
C74 C75 C76 C71 -0.4(6) . . . . ?
C76 C71 C72 C73 -0.1(5) . . . . ?
C77 P3 C71 C72 -121.7(3) . . . . ?
C77 P3 C71 C76 58.4(3) . . . . ?
C77 P3 C83 C84 153.2(2) . . . . ?
C77 P3 C83 C88 -27.1(3) . . . . ?
C77 C78 C79 C80 0.0(6) . . . . ?
C78 C77 C82 C81 0.3(5) . . . . ?
C78 C79 C80 C81 0.9(6) . . . . ?
C79 C80 C81 C82 -1.3(6) . . . . ?
C80 C81 C82 C77 0.7(5) . . . . ?
C82 C77 C78 C79 -0.6(5) . . . . ?
C83 P3 C71 C72 127.4(3) . . . . ?
C83 P3 C71 C76 -52.5(3) . . . . ?
C83 P3 C77 C78 147.0(3) . . . . ?
C83 P3 C77 C82 -48.2(3) . . . . ?
C83 C84 C85 C86 -0.6(5) . . . . ?
C84 O4 C89 C90 -154.3(3) . . . . ?
C84 O4 C89 C94 27.4(4) . . . . ?
C84 C83 C88 C87 -0.1(5) . . . . ?
C84 C85 C86 C87 -0.1(5) . . . . ?
C85 C86 C87 C88 0.7(5) . . . . ?
C86 C87 C88 C83 -0.6(5) . . . . ?
C88 C83 C84 O4 176.8(3) . . . . ?
C88 C83 C84 C85 0.8(5) . . . . ?
C89 O4 C84 C83 86.1(3) . . . . ?
C89 O4 C84 C85 -97.7(3) . . . . ?
C89 C90 C91 C92 -1.1(5) . . . . ?
C90 P4 C95 C96 97.8(3) . . . . ?
C90 P4 C95 C100 -87.0(3) . . . . ?
C90 P4 C101 C102 2.8(3) . . . . ?
C90 P4 C101 C106 -177.7(3) . . . . ?
C90 C89 C94 C93 -0.8(5) . . . . ?
C90 C91 C92 C93 -0.1(6) . . . . ?
C91 C92 C93 C94 0.9(6) . . . . ?
C92 C93 C94 C89 -0.5(6) . . . . ?
C94 C89 C90 P4 -170.3(3) . . . . ?
C94 C89 C90 C91 1.6(5) . . . . ?
C95 P4 C90 C89 173.5(2) . . . . ?
C95 P4 C90 C91 2.0(3) . . . . ?
C95 P4 C101 C102 114.0(3) . . . . ?
C95 P4 C101 C106 -66.6(3) . . . . ?
C95 C96 C97 C98 0.8(6) . . . . ?
C96 C95 C100 C99 0.4(5) . . . . ?
C96 C97 C98 C99 -0.6(6) . . . . ?
C97 C98 C99 C100 0.3(6) . . . . ?
C98 C99 C100 C95 -0.2(6) . . . . ?
C100 C95 C96 C97 -0.7(5) . . . . ?
C101 P4 C90 C89 -75.6(3) . . . . ?
C101 P4 C90 C91 112.9(3) . . . . ?
C101 P4 C95 C96 -13.4(3) . . . . ?
C101 P4 C95 C100 161.9(3) . . . . ?
C101 C102 C103 C104 0.6(5) . . . . ?
C102 C101 C106 C105 0.1(5) . . . . ?
C102 C103 C104 C105 0.2(5) . . . . ?
C103 C104 C105 C106 -0.8(5) . . . . ?
C104 C105 C106 C101 0.6(5) . . . . ?
C106 C101 C102 C103 -0.7(5) . . . . ?
C107 C108 C109 C110 171.4(4) . . . . ?
C108 C109 C110 C111 -179.6(4) . . . . ?
